data_1576479
loop_
_publ_author_name
'Assanar, Faneesha'
'Gayen, Sourav'
'Patel, Deepak Kumar'
'Pradeep, Thalappil'
'Ghosh, Sundargopal'

_publ_section_title
;
 Cooperative borane activation by tuning hemilability of different
 Os-&#x3ba;<sup>2</sup>-<i>N</i>,<i>Se</i>-chelated complexes.
;
_journal_issue 6
_journal_name_full 'Chemical science'
_journal_page_first 3129
_journal_page_last 3140
_journal_paper_doi 10.1039/d5sc06346a
_journal_volume 17
_journal_year 2026
_chemical_formula_moiety 'C66 H45 B F12 N2 Os P2 S4, 0.5[C7 H8]'
_chemical_formula_sum 'C69.5 H49 B F12 N2 Os P2 S4'
_chemical_formula_weight 1531.29
_space_group_crystal_system triclinic
_space_group_IT_number 2
_space_group_name_Hall '-P 1'
_space_group_name_H-M_alt 'P -1'
_atom_sites_solution_hydrogens mixed
_audit_creation_method SHELXL-2019/3
_audit_update_record
;
2025-11-19 deposited with the CCDC.	2025-11-26 downloaded from the CCDC.
;
_cell_angle_alpha 73.662(2)
_cell_angle_beta 84.215(2)
_cell_angle_gamma 87.098(2)
_cell_formula_units_Z 6
_cell_length_a 20.9226(9)
_cell_length_b 24.4708(12)
_cell_length_c 24.7349(12)
_cell_measurement_reflns_used 9886
_cell_measurement_temperature 150(2)
_cell_measurement_theta_max 24.6
_cell_measurement_theta_min 2.8
_cell_volume 12087.5(10)
_computing_cell_refinement 'Bruker SAINT'
_computing_data_collection 'Bruker APEX6'
_computing_data_reduction 'Bruker SAINT'
_computing_molecular_graphics 'ORTEP3 (Farrugia, 1997) and Mercury (Bruno et al., 2002)'
_computing_publication_material 'SHELXL-2019/2 (Sheldrick, 2019)'
_computing_structure_refinement 'SHELXL-2019/2 (Sheldrick, 2019)'
_computing_structure_solution 'SHELXT-2018/2 (Sheldrick, 2018)'
_diffrn_ambient_temperature 150(2)
_diffrn_measured_fraction_theta_full 0.999
_diffrn_measured_fraction_theta_max 0.999
_diffrn_measurement_device_type 'Bruker D8 Venture'
_diffrn_measurement_method '\w scans'
_diffrn_radiation_type MoK\a
_diffrn_radiation_wavelength 0.71073
_diffrn_reflns_av_R_equivalents 0.2795
_diffrn_reflns_av_unetI/netI 0.1469
_diffrn_reflns_Laue_measured_fraction_full 0.999
_diffrn_reflns_Laue_measured_fraction_max 0.999
_diffrn_reflns_limit_h_max 24
_diffrn_reflns_limit_h_min -24
_diffrn_reflns_limit_k_max 29
_diffrn_reflns_limit_k_min -29
_diffrn_reflns_limit_l_max 29
_diffrn_reflns_limit_l_min -29
_diffrn_reflns_number 369701
_diffrn_reflns_point_group_measured_fraction_full 0.999
_diffrn_reflns_point_group_measured_fraction_max 0.999
_diffrn_reflns_theta_full 25.000
_diffrn_reflns_theta_max 25.000
_diffrn_reflns_theta_min 1.957
_diffrn_source 'Sealed microfocus tube'
_exptl_absorpt_coefficient_mu 1.789
_exptl_absorpt_correction_T_max 0.77
_exptl_absorpt_correction_T_min 0.63
_exptl_absorpt_correction_type multi-scan
_exptl_absorpt_process_details
;
Krause, L., Herbst-Irmer, R., Sheldrick, G. M., Stalke, D. (2015).
"Comparison of silver and molybdenum microfocus X-ray sources for
single-crystal structure determination"
J. Appl. Cryst. 48, 3-10.
doi:10.1107/S1600576714022985
;
_exptl_crystal_colour red
_exptl_crystal_density_diffrn 1.262
_exptl_crystal_description block
_exptl_crystal_F_000 4578
_exptl_crystal_size_max 0.105
_exptl_crystal_size_mid 0.098
_exptl_crystal_size_min 0.020
_refine_diff_density_max 1.308
_refine_diff_density_min -0.932
_refine_diff_density_rms 0.119
_refine_ls_extinction_method none
_refine_ls_goodness_of_fit_ref 0.992
_refine_ls_hydrogen_treatment mixed
_refine_ls_matrix_type full
_refine_ls_number_parameters 2745
_refine_ls_number_reflns 42528
_refine_ls_number_restraints 1284
_refine_ls_restrained_S_all 0.988
_refine_ls_R_factor_all 0.1385
_refine_ls_R_factor_gt 0.0622
_refine_ls_shift/su_max 0.004
_refine_ls_shift/su_mean 0.000
_refine_ls_structure_factor_coef Fsqd
_refine_ls_weighting_details 'w=1/[\s^2^(Fo^2^)+(0.0767P)^2^] where P=(Fo^2^+2Fc^2^)/3'
_refine_ls_weighting_scheme calc
_refine_ls_wR_factor_gt 0.1417
_refine_ls_wR_factor_ref 0.1864
_reflns_Friedel_coverage 0.000
_reflns_number_gt 22231
_reflns_number_total 42528
_reflns_threshold_expression 'I > 2\s(I)'
_cod_data_source_file d5sc06346a2.cif
_cod_data_source_block dg21fn
_cod_original_formula_sum 'C69.50 H49 B F12 N2 Os P2 S4'
_cod_database_code 1576479
_shelx_shelxl_version_number 2019/3
_shelx_space_group_comment
;
The symmetry employed for this shelxl refinement is uniquely defined
by the following loop, which should always be used as a source of
symmetry information in preference to the above space-group names.
They are only intended as comments.
;
_shelx_estimated_absorpt_t_min 0.834
_shelx_estimated_absorpt_t_max 0.965

loop_
_space_group_symop_operation_xyz
'x, y, z'
'-x, -y, -z'

loop_
_atom_site_label
_atom_site_type_symbol
_atom_site_fract_x
_atom_site_fract_y
_atom_site_fract_z
_atom_site_U_iso_or_equiv
_atom_site_adp_type
_atom_site_occupancy
_atom_site_site_symmetry_order
_atom_site_calc_flag
_atom_site_refinement_flags_posn
_atom_site_refinement_flags_adp
_atom_site_refinement_flags_occupancy
_atom_site_disorder_assembly
_atom_site_disorder_group
C1 C 0.7300(5) 0.6483(4) 0.7816(5) 0.053(3) Uani 1 1 d . . . . .
C2 C 0.6771(6) 0.6414(4) 0.8209(5) 0.052(3) Uani 1 1 d . . . . .
H2 H 0.635180 0.648122 0.808478 0.063 Uiso 1 1 calc R U . . .
C3 C 0.6850(6) 0.6243(4) 0.8793(5) 0.058(3) Uani 1 1 d . . . . .
H3 H 0.648412 0.619449 0.906108 0.070 Uiso 1 1 calc R U . . .
C4 C 0.7454(6) 0.6147(4) 0.8971(5) 0.062(3) Uani 1 1 d . . . . .
H4 H 0.750560 0.601760 0.936419 0.074 Uiso 1 1 calc R U . . .
C5 C 0.7988(6) 0.6236(4) 0.8587(5) 0.061(3) Uani 1 1 d . . . . .
H5 H 0.840622 0.618035 0.871455 0.073 Uiso 1 1 calc R U . . .
C6 C 0.7912(5) 0.6408(4) 0.8008(5) 0.053(3) Uani 1 1 d . . . . .
H6 H 0.828040 0.647476 0.774257 0.064 Uiso 1 1 calc R U . . .
C7 C 0.7943(5) 0.6533(4) 0.6752(5) 0.047(3) Uani 1 1 d . . . . .
C8 C 0.8200(5) 0.5980(4) 0.6959(5) 0.052(3) Uani 1 1 d . . . . .
H8 H 0.796944 0.572136 0.726832 0.063 Uiso 1 1 calc R U . . .
C9 C 0.8755(6) 0.5801(5) 0.6738(6) 0.065(3) Uani 1 1 d . . . . .
H9 H 0.890766 0.542202 0.689101 0.078 Uiso 1 1 calc R U . . .
C10 C 0.9107(6) 0.6164(6) 0.6289(6) 0.076(4) Uani 1 1 d . . . . .
H10 H 0.950208 0.603669 0.613582 0.092 Uiso 1 1 calc R U . . .
C11 C 0.8876(6) 0.6721(6) 0.6063(6) 0.075(4) Uani 1 1 d . . . . .
H11 H 0.910949 0.697533 0.575226 0.090 Uiso 1 1 calc R U . . .
C12 C 0.8295(5) 0.6894(5) 0.6304(5) 0.063(3) Uani 1 1 d . . . . .
H12 H 0.813771 0.727213 0.615399 0.075 Uiso 1 1 calc R U . . .
C13 C 0.7299(5) 0.7523(4) 0.6938(4) 0.045(2) Uani 1 1 d . . . . .
C14 C 0.7531(5) 0.7747(4) 0.7337(5) 0.057(3) Uani 1 1 d . . . . .
H14 H 0.765391 0.750037 0.768323 0.068 Uiso 1 1 calc R U . . .
C15 C 0.7583(5) 0.8335(5) 0.7228(5) 0.059(3) Uani 1 1 d . . . . .
H15 H 0.774893 0.848055 0.750232 0.070 Uiso 1 1 calc R U . . .
C16 C 0.7406(6) 0.8706(5) 0.6746(5) 0.064(3) Uani 1 1 d . . . . .
H16 H 0.743534 0.910530 0.668506 0.076 Uiso 1 1 calc R U . . .
C17 C 0.7180(5) 0.8485(4) 0.6343(5) 0.059(3) Uani 1 1 d . . . . .
H17 H 0.706224 0.873928 0.599872 0.070 Uiso 1 1 calc R U . . .
C18 C 0.7122(5) 0.7910(4) 0.6430(5) 0.054(3) Uani 1 1 d . . . . .
H18 H 0.696318 0.777189 0.614848 0.065 Uiso 1 1 calc R U . . .
C19 C 0.5540(5) 0.7250(4) 0.7554(5) 0.047(3) Uani 1 1 d . . . . .
C20 C 0.5169(6) 0.6942(5) 0.8022(5) 0.058(3) Uani 1 1 d . . . . .
H20 H 0.487805 0.667565 0.797732 0.070 Uiso 1 1 calc R U . . .
C21 C 0.5206(6) 0.7006(5) 0.8544(5) 0.067(3) Uani 1 1 d . . . . .
H21 H 0.493847 0.679068 0.885646 0.081 Uiso 1 1 calc R U . . .
C22 C 0.5633(6) 0.7384(5) 0.8626(5) 0.058(3) Uani 1 1 d . . . . .
H22 H 0.566734 0.741996 0.899421 0.070 Uiso 1 1 calc R U . . .
C23 C 0.5999(6) 0.7702(5) 0.8179(5) 0.061(3) Uani 1 1 d . . . . .
H23 H 0.629423 0.796058 0.823312 0.073 Uiso 1 1 calc R U . . .
C24 C 0.5945(5) 0.7651(4) 0.7643(4) 0.045(3) Uani 1 1 d . . . . .
H24 H 0.618705 0.789169 0.732832 0.054 Uiso 1 1 calc R U . . .
C25 C 0.5496(5) 0.7887(4) 0.6386(4) 0.045(3) Uani 1 1 d . . . . .
C26 C 0.5678(5) 0.7988(4) 0.5816(5) 0.050(3) Uani 1 1 d . . . . .
H26 H 0.586327 0.768950 0.567126 0.060 Uiso 1 1 calc R U . . .
C27 C 0.5587(5) 0.8526(5) 0.5457(5) 0.067(3) Uani 1 1 d . . . . .
H27 H 0.570695 0.859357 0.506331 0.081 Uiso 1 1 calc R U . . .
C28 C 0.5329(6) 0.8960(5) 0.5655(5) 0.066(3) Uani 1 1 d . . . . .
H28 H 0.527844 0.932845 0.540230 0.079 Uiso 1 1 calc R U . . .
C29 C 0.5144(6) 0.8866(5) 0.6216(6) 0.071(4) Uani 1 1 d . . . . .
H29 H 0.496113 0.916879 0.635475 0.086 Uiso 1 1 calc R U . . .
C30 C 0.5221(6) 0.8325(5) 0.6587(5) 0.063(3) Uani 1 1 d . . . . .
H30 H 0.508362 0.825831 0.697786 0.076 Uiso 1 1 calc R U . . .
C31 C 0.4732(5) 0.6914(4) 0.6861(4) 0.046(3) Uani 1 1 d . . . . .
C32 C 0.4257(5) 0.7275(5) 0.6593(5) 0.063(3) Uani 1 1 d . . . . .
H32 H 0.435825 0.765017 0.637068 0.076 Uiso 1 1 calc R U . . .
C33 C 0.3632(6) 0.7086(6) 0.6650(6) 0.081(4) Uani 1 1 d . . . . .
H33 H 0.331358 0.733088 0.645190 0.097 Uiso 1 1 calc R U . . .
C34 C 0.3460(6) 0.6551(7) 0.6989(7) 0.091(5) Uani 1 1 d . . . . .
H34 H 0.302525 0.643726 0.704670 0.109 Uiso 1 1 calc R U . . .
C35 C 0.3943(7) 0.6185(6) 0.7243(7) 0.087(4) Uani 1 1 d . . . . .
H35 H 0.384085 0.581029 0.746439 0.105 Uiso 1 1 calc R U . . .
C36 C 0.4562(6) 0.6361(5) 0.7175(5) 0.066(3) Uani 1 1 d . . . . .
H36 H 0.488565 0.610187 0.734634 0.079 Uiso 1 1 calc R U . . .
C37 C 0.6614(5) 0.5366(4) 0.7156(4) 0.044(2) Uani 1 1 d . . . . .
C38 C 0.7294(5) 0.5401(4) 0.6388(5) 0.046(3) Uani 1 1 d . . . . .
C39 C 0.7647(5) 0.5619(5) 0.5876(5) 0.052(3) Uani 1 1 d . . . . .
H39 H 0.761926 0.601148 0.567853 0.062 Uiso 1 1 calc R U . . .
C40 C 0.8046(5) 0.5244(5) 0.5657(5) 0.056(3) Uani 1 1 d . . . . .
H40 H 0.827000 0.537665 0.529268 0.068 Uiso 1 1 calc R U . . .
C41 C 0.8122(5) 0.4673(6) 0.5969(7) 0.082(4) Uani 1 1 d . . . . .
H41 H 0.841207 0.442868 0.582093 0.098 Uiso 1 1 calc R U . . .
C42 C 0.7781(6) 0.4461(5) 0.6488(6) 0.064(3) Uani 1 1 d . . . . .
H42 H 0.783176 0.407366 0.669676 0.077 Uiso 1 1 calc R U . . .
C43 C 0.7372(4) 0.4820(4) 0.6692(5) 0.047(3) Uani 1 1 d . . . . .
C44 C 0.6548(4) 0.6592(4) 0.5324(4) 0.038(2) Uani 1 1 d . . . . .
C45 C 0.6432(4) 0.6323(4) 0.4442(4) 0.038(2) Uani 1 1 d . . . . .
C46 C 0.6416(5) 0.6221(4) 0.3918(4) 0.046(3) Uani 1 1 d . . . . .
H46 H 0.671315 0.639940 0.361042 0.055 Uiso 1 1 calc R U . . .
C47 C 0.5967(5) 0.5860(4) 0.3847(4) 0.048(3) Uani 1 1 d . . . . .
H47 H 0.595441 0.578379 0.349281 0.058 Uiso 1 1 calc R U . . .
C48 C 0.5534(5) 0.5611(4) 0.4301(5) 0.045(3) Uani 1 1 d . . . . .
H48 H 0.522617 0.536202 0.424919 0.054 Uiso 1 1 calc R U . . .
C49 C 0.5531(4) 0.5706(4) 0.4815(4) 0.040(2) Uani 1 1 d . . . . .
H49 H 0.522091 0.553462 0.511528 0.048 Uiso 1 1 calc R U . . .
C50 C 0.5994(4) 0.6063(4) 0.4894(4) 0.042(2) Uani 1 1 d . . . . .
C51 C 0.4892(4) 0.6290(4) 0.5742(4) 0.042(2) Uani 1 1 d . . . . .
C52 C 0.4848(5) 0.6853(4) 0.5381(4) 0.048(3) Uani 1 1 d . . . . .
H52 H 0.522287 0.707639 0.527445 0.058 Uiso 1 1 calc R U . . .
C53 C 0.4280(5) 0.7080(4) 0.5183(4) 0.054(3) Uani 1 1 d D . . . .
C54 C 0.3723(5) 0.6779(5) 0.5315(4) 0.054(3) Uani 1 1 d . . . . .
H54 H 0.333305 0.694359 0.517004 0.065 Uiso 1 1 calc R U . . .
C55 C 0.3746(4) 0.6230(5) 0.5664(5) 0.052(3) Uani 1 1 d D . . . .
C56 C 0.4315(4) 0.5986(4) 0.5882(4) 0.047(3) Uani 1 1 d . . . . .
H56 H 0.431500 0.560917 0.612694 0.057 Uiso 1 1 calc R U . . .
C57 C 0.4272(6) 0.7671(5) 0.4791(5) 0.079(4) Uani 1 1 d D . . . .
C58 C 0.3159(5) 0.5873(5) 0.5808(5) 0.083(4) Uani 1 1 d D . . . .
C59 C 0.5602(4) 0.5356(4) 0.6230(4) 0.039(2) Uani 1 1 d . . . . .
C60 C 0.5236(5) 0.5136(4) 0.6754(4) 0.045(3) Uani 1 1 d . . . . .
H60 H 0.499120 0.539258 0.692280 0.054 Uiso 1 1 calc R U . . .
C61 C 0.5222(5) 0.4544(4) 0.7036(5) 0.051(3) Uani 1 1 d D . . . .
C62 C 0.5557(5) 0.4162(5) 0.6794(5) 0.060(3) Uani 1 1 d . . . . .
H62 H 0.553598 0.376499 0.697674 0.071 Uiso 1 1 calc R U . . .
C63 C 0.5921(5) 0.4355(4) 0.6291(5) 0.050(3) Uani 1 1 d D . . . .
C64 C 0.5957(5) 0.4936(4) 0.6026(5) 0.047(3) Uani 1 1 d . . . . .
H64 H 0.623503 0.505821 0.568935 0.056 Uiso 1 1 calc R U . . .
C65 C 0.4889(5) 0.4331(4) 0.7605(5) 0.069(4) Uani 1 1 d D . . . .
C66 C 0.6238(6) 0.3954(5) 0.5992(5) 0.073(4) Uani 1 1 d D . . . .
B1 B 0.5579(5) 0.6017(5) 0.5942(5) 0.036(3) Uani 1 1 d D U . . .
F1 F 0.4861(5) 0.7870(6) 0.4570(8) 0.105(5) Uani 0.638(7) 1 d D U P A 1
F2 F 0.4046(11) 0.8046(7) 0.5077(7) 0.128(6) Uani 0.638(7) 1 d D U P A 1
F3 F 0.3932(9) 0.7752(6) 0.4361(7) 0.111(5) Uani 0.638(7) 1 d D U P A 1
F1' F 0.459(2) 0.7709(12) 0.4284(10) 0.130(8) Uani 0.362(7) 1 d D U P A 2
F2' F 0.3674(10) 0.7886(11) 0.4719(15) 0.111(8) Uani 0.362(7) 1 d D U P A 2
F3' F 0.4490(19) 0.8071(10) 0.4978(14) 0.104(8) Uani 0.362(7) 1 d D U P A 2
F4 F 0.2635(9) 0.6139(9) 0.5635(11) 0.126(9) Uani 0.517(14) 1 d D U P B 1
F5 F 0.3223(7) 0.5426(7) 0.5547(8) 0.102(6) Uani 0.517(14) 1 d D U P B 1
F6 F 0.3069(10) 0.5587(10) 0.6345(5) 0.104(7) Uani 0.517(14) 1 d D U P B 1
F4' F 0.2770(9) 0.6013(11) 0.5400(7) 0.092(6) Uani 0.483(14) 1 d D U P B 2
F5' F 0.3212(9) 0.5353(7) 0.6101(13) 0.112(8) Uani 0.483(14) 1 d D U P B 2
F6' F 0.2747(7) 0.6085(9) 0.6190(9) 0.096(6) Uani 0.483(14) 1 d D U P B 2
F7 F 0.4492(3) 0.4712(3) 0.7755(3) 0.090(2) Uani 1 1 d D . . . .
F8 F 0.4541(4) 0.3871(3) 0.7665(3) 0.099(3) Uani 1 1 d D . . . .
F9 F 0.5305(3) 0.4175(3) 0.8000(3) 0.089(2) Uani 1 1 d D . . . .
F10 F 0.6088(7) 0.3402(4) 0.6251(7) 0.101(4) Uani 0.638(7) 1 d D U P A 1
F11 F 0.6042(7) 0.4030(6) 0.5470(6) 0.103(4) Uani 0.638(7) 1 d D U P A 1
F12 F 0.6864(5) 0.3967(7) 0.5924(7) 0.092(4) Uani 0.638(7) 1 d D U P A 1
F10' F 0.6586(14) 0.3577(11) 0.6372(10) 0.107(7) Uani 0.362(7) 1 d D U P A 2
F11' F 0.5848(12) 0.3669(13) 0.5803(15) 0.103(7) Uani 0.362(7) 1 d D U P A 2
F12' F 0.6694(13) 0.4174(10) 0.5579(12) 0.107(8) Uani 0.362(7) 1 d D U P A 2
N1 N 0.6862(4) 0.5693(3) 0.6671(3) 0.0403(19) Uani 1 1 d . . . . .
N2 N 0.6081(4) 0.6215(3) 0.5399(3) 0.0410(19) Uani 1 1 d . . . . .
Os1 Os 0.63335(2) 0.64798(2) 0.66775(2) 0.04087(12) Uani 1 1 d . . . . .
P1 P 0.71805(13) 0.67591(11) 0.70604(12) 0.0441(7) Uani 1 1 d . . . . .
P2 P 0.55630(13) 0.71383(11) 0.68483(12) 0.0447(7) Uani 1 1 d . . . . .
S1 S 0.60628(13) 0.57037(11) 0.75258(12) 0.0495(7) Uani 1 1 d . . . . .
S2 S 0.68815(13) 0.46623(11) 0.73244(13) 0.0552(7) Uani 1 1 d . . . . .
S3 S 0.67912(12) 0.69290(10) 0.57674(11) 0.0418(6) Uani 1 1 d . . . . .
S4 S 0.69409(12) 0.67490(11) 0.46400(12) 0.0479(7) Uani 1 1 d . . . . .
H1A H 0.567(4) 0.625(3) 0.627(3) 0.039(11) Uiso 1 1 d D U . . .
C67 C 0.5663(5) -0.0963(4) 0.9278(4) 0.041(2) Uani 1 1 d . . . . .
C68 C 0.5451(5) -0.1270(4) 0.8930(4) 0.043(2) Uani 1 1 d . . . . .
H68 H 0.573546 -0.135291 0.863700 0.051 Uiso 1 1 calc R U . . .
C69 C 0.4816(5) -0.1453(4) 0.9019(5) 0.047(3) Uani 1 1 d . . . . .
H69 H 0.467236 -0.166856 0.879169 0.057 Uiso 1 1 calc R U . . .
C70 C 0.4403(5) -0.1324(4) 0.9431(5) 0.050(3) Uani 1 1 d . . . . .
H70 H 0.397041 -0.144249 0.948433 0.060 Uiso 1 1 calc R U . . .
C71 C 0.4614(5) -0.1020(4) 0.9770(4) 0.049(3) Uani 1 1 d . . . . .
H71 H 0.432521 -0.093400 1.005810 0.058 Uiso 1 1 calc R U . . .
C72 C 0.5238(5) -0.0840(4) 0.9694(4) 0.043(2) Uani 1 1 d . . . . .
H72 H 0.537681 -0.063126 0.992993 0.052 Uiso 1 1 calc R U . . .
C73 C 0.6959(4) -0.1332(4) 0.9059(4) 0.038(2) Uani 1 1 d . . . . .
C74 C 0.6728(5) -0.1883(4) 0.9298(4) 0.048(3) Uani 1 1 d . . . . .
H74 H 0.631253 -0.193361 0.949624 0.058 Uiso 1 1 calc R U . . .
C75 C 0.7099(5) -0.2355(4) 0.9249(4) 0.049(3) Uani 1 1 d . . . . .
H75 H 0.693670 -0.272663 0.941487 0.059 Uiso 1 1 calc R U . . .
C76 C 0.7718(6) -0.2286(4) 0.8952(5) 0.061(3) Uani 1 1 d . . . . .
H76 H 0.796664 -0.260824 0.890588 0.073 Uiso 1 1 calc R U . . .
C77 C 0.7956(5) -0.1742(5) 0.8730(5) 0.059(3) Uani 1 1 d . . . . .
H77 H 0.837669 -0.168671 0.854246 0.070 Uiso 1 1 calc R U . . .
C78 C 0.7567(5) -0.1274(5) 0.8787(5) 0.056(3) Uani 1 1 d . . . . .
H78 H 0.773044 -0.090181 0.863089 0.067 Uiso 1 1 calc R U . . .
C79 C 0.6663(4) -0.0660(4) 0.9830(4) 0.038(2) Uani 1 1 d . . . . .
C80 C 0.6895(4) -0.1137(4) 1.0224(4) 0.045(3) Uani 1 1 d . . . . .
H80 H 0.694951 -0.148896 1.013273 0.055 Uiso 1 1 calc R U . . .
C81 C 0.7048(5) -0.1105(5) 1.0746(5) 0.054(3) Uani 1 1 d . . . . .
H81 H 0.720420 -0.143699 1.100726 0.065 Uiso 1 1 calc R U . . .
C82 C 0.6977(5) -0.0598(4) 1.0895(4) 0.050(3) Uani 1 1 d . . . . .
H82 H 0.708684 -0.057627 1.125199 0.059 Uiso 1 1 calc R U . . .
C83 C 0.6742(5) -0.0121(4) 1.0506(4) 0.052(3) Uani 1 1 d . . . . .
H83 H 0.669151 0.023270 1.059443 0.062 Uiso 1 1 calc R U . . .
C84 C 0.6581(4) -0.0160(4) 0.9995(4) 0.045(3) Uani 1 1 d . . . . .
H84 H 0.640678 0.016764 0.974201 0.054 Uiso 1 1 calc R U . . .
C85 C 0.8148(5) -0.0010(4) 0.8840(5) 0.049(3) Uani 1 1 d . . . . .
C86 C 0.8171(5) -0.0323(4) 0.9410(5) 0.058(3) Uani 1 1 d . . . . .
H86 H 0.784832 -0.026374 0.968787 0.069 Uiso 1 1 calc R U . . .
C87 C 0.8666(6) -0.0717(5) 0.9566(6) 0.074(4) Uani 1 1 d . . . . .
H87 H 0.867234 -0.093080 0.995124 0.089 Uiso 1 1 calc R U . . .
C88 C 0.9141(6) -0.0805(5) 0.9183(6) 0.076(4) Uani 1 1 d . . . . .
H88 H 0.947831 -0.107421 0.930171 0.091 Uiso 1 1 calc R U . . .
C89 C 0.9134(5) -0.0500(5) 0.8612(6) 0.083(4) Uani 1 1 d . . . . .
H89 H 0.946391 -0.056079 0.834032 0.100 Uiso 1 1 calc R U . . .
C90 C 0.8639(5) -0.0106(5) 0.8448(5) 0.061(3) Uani 1 1 d . . . . .
H90 H 0.863440 0.010251 0.806122 0.073 Uiso 1 1 calc R U . . .
C91 C 0.7450(5) 0.0911(4) 0.9138(4) 0.047(2) Uani 1 1 d . U . . .
C92 C 0.7973(6) 0.0912(5) 0.9454(5) 0.065(3) Uani 1 1 d . U . . .
H92 H 0.833038 0.066047 0.943775 0.078 Uiso 1 1 calc R U . . .
C93 C 0.7963(6) 0.1287(5) 0.9793(5) 0.072(3) Uani 1 1 d . U . . .
H93 H 0.831551 0.128917 1.000616 0.087 Uiso 1 1 calc R U . . .
C94 C 0.7444(6) 0.1650(5) 0.9815(5) 0.073(3) Uani 1 1 d . U . . .
H94 H 0.743001 0.189216 1.005683 0.088 Uiso 1 1 calc R U . . .
C95 C 0.6937(6) 0.1663(5) 0.9483(5) 0.064(3) Uani 1 1 d . U . . .
H95 H 0.658695 0.192620 0.948400 0.077 Uiso 1 1 calc R U . . .
C96 C 0.6952(5) 0.1279(4) 0.9145(5) 0.055(3) Uani 1 1 d . U . . .
H96 H 0.660752 0.128255 0.892234 0.067 Uiso 1 1 calc R U . . .
C97 C 0.7884(5) 0.0989(4) 0.7995(5) 0.049(3) Uani 1 1 d . . . . .
C98 C 0.8165(5) 0.1485(5) 0.8029(5) 0.065(3) Uani 1 1 d . . . . .
H98 H 0.811110 0.158871 0.837381 0.078 Uiso 1 1 calc R U . . .
C99 C 0.8531(6) 0.1833(6) 0.7553(7) 0.082(4) Uani 1 1 d . . . . .
H99 H 0.872169 0.216696 0.758066 0.098 Uiso 1 1 calc R U . . .
C100 C 0.8607(6) 0.1691(6) 0.7068(7) 0.080(4) Uani 1 1 d . . . . .
H100 H 0.884981 0.192613 0.675035 0.096 Uiso 1 1 calc R U . . .
C101 C 0.8336(5) 0.1202(6) 0.7025(6) 0.072(4) Uani 1 1 d . . . . .
H101 H 0.840088 0.110052 0.667921 0.087 Uiso 1 1 calc R U . . .
C102 C 0.7963(5) 0.0851(5) 0.7490(5) 0.060(3) Uani 1 1 d . . . . .
H102 H 0.776743 0.052258 0.745434 0.072 Uiso 1 1 calc R U . . .
C103 C 0.6231(5) -0.0419(4) 0.7659(4) 0.043(2) Uani 1 1 d . . . . .
C104 C 0.5200(4) -0.0275(4) 0.7956(4) 0.038(2) Uani 1 1 d . . . . .
C105 C 0.4661(5) -0.0094(4) 0.8245(4) 0.042(2) Uani 1 1 d . . . . .
H105 H 0.471025 0.013365 0.849146 0.050 Uiso 1 1 calc R U . . .
C106 C 0.4068(5) -0.0243(4) 0.8172(4) 0.049(3) Uani 1 1 d . . . . .
H106 H 0.370045 -0.011750 0.836729 0.058 Uiso 1 1 calc R U . . .
C107 C 0.3992(5) -0.0587(5) 0.7804(5) 0.060(3) Uani 1 1 d . . . . .
H107 H 0.357375 -0.069504 0.776288 0.071 Uiso 1 1 calc R U . . .
C108 C 0.4511(5) -0.0764(4) 0.7512(4) 0.050(3) Uani 1 1 d . . . . .
H108 H 0.445892 -0.099192 0.726649 0.060 Uiso 1 1 calc R U . . .
C109 C 0.5116(5) -0.0603(4) 0.7580(4) 0.040(2) Uani 1 1 d . . . . .
C110 C 0.6569(5) 0.1765(4) 0.7335(4) 0.045(2) Uani 1 1 d . . . . .
C111 C 0.6607(4) 0.2090(4) 0.7715(5) 0.047(3) Uani 1 1 d . . . . .
H111 H 0.638560 0.196991 0.808096 0.056 Uiso 1 1 calc R U . . .
C112 C 0.6961(5) 0.2581(4) 0.7569(5) 0.059(3) Uani 1 1 d D . . . .
C113 C 0.7298(5) 0.2774(5) 0.7044(6) 0.066(3) Uani 1 1 d . . . . .
H113 H 0.753982 0.311088 0.694956 0.079 Uiso 1 1 calc R U . . .
C114 C 0.7272(4) 0.2465(4) 0.6667(5) 0.052(3) Uani 1 1 d D . . . .
C115 C 0.6908(5) 0.1974(4) 0.6808(5) 0.051(3) Uani 1 1 d . . . . .
H115 H 0.689187 0.177350 0.653254 0.061 Uiso 1 1 calc R U . . .
C116 C 0.6977(6) 0.2907(5) 0.7989(5) 0.082(4) Uani 1 1 d D . . . .
C117 C 0.7631(5) 0.2649(5) 0.6095(5) 0.063(3) Uani 1 1 d D . . . .
C118 C 0.5380(4) 0.1083(4) 0.8424(4) 0.039(2) Uani 1 1 d . . . . .
C119 C 0.5097(4) 0.1778(4) 0.7664(4) 0.042(2) Uani 1 1 d . . . . .
C120 C 0.5128(5) 0.2125(4) 0.7101(4) 0.049(3) Uani 1 1 d . . . . .
H120 H 0.545486 0.206599 0.682593 0.059 Uiso 1 1 calc R U . . .
C121 C 0.4655(5) 0.2566(4) 0.6956(5) 0.059(3) Uani 1 1 d . . . . .
H121 H 0.466173 0.280726 0.658052 0.071 Uiso 1 1 calc R U . . .
C122 C 0.4192(5) 0.2643(5) 0.7360(5) 0.059(3) Uani 1 1 d . . . . .
H122 H 0.388477 0.294518 0.725867 0.071 Uiso 1 1 calc R U . . .
C123 C 0.4151(5) 0.2296(4) 0.7914(5) 0.056(3) Uani 1 1 d . . . . .
H123 H 0.382242 0.235188 0.818846 0.067 Uiso 1 1 calc R U . . .
C124 C 0.4609(5) 0.1866(4) 0.8046(5) 0.048(3) Uani 1 1 d . . . . .
C125 C 0.6017(5) 0.0942(4) 0.7016(4) 0.043(2) Uani 1 1 d . . . . .
C126 C 0.6540(5) 0.0790(4) 0.6681(4) 0.045(3) Uani 1 1 d . . . . .
H126 H 0.696529 0.081056 0.677594 0.054 Uiso 1 1 calc R U . . .
C127 C 0.6437(5) 0.0608(5) 0.6205(5) 0.061(3) Uani 1 1 d D . . . .
C128 C 0.5841(6) 0.0574(5) 0.6045(5) 0.062(3) Uani 1 1 d . . . . .
H128 H 0.578668 0.046502 0.571256 0.075 Uiso 1 1 calc R U . . .
C129 C 0.5307(5) 0.0703(4) 0.6385(5) 0.047(3) Uani 1 1 d D . . . .
C130 C 0.5399(5) 0.0877(4) 0.6854(4) 0.042(2) Uani 1 1 d . . . . .
H130 H 0.503185 0.095663 0.708087 0.050 Uiso 1 1 calc R U . . .
C131 C 0.7009(6) 0.0473(5) 0.5845(5) 0.072(4) Uani 1 1 d D . . . .
C132 C 0.4648(5) 0.0667(5) 0.6234(5) 0.069(3) Uani 1 1 d D . . . .
B2 B 0.6151(5) 0.1184(5) 0.7523(5) 0.043(3) Uani 1 1 d D U . . .
F13 F 0.6487(6) 0.2849(6) 0.8374(6) 0.092(4) Uani 0.638(7) 1 d D U P A 1
F14 F 0.7486(6) 0.2650(5) 0.8347(5) 0.092(4) Uani 0.638(7) 1 d D U P A 1
F15 F 0.7172(7) 0.3424(6) 0.7792(11) 0.091(5) Uani 0.638(7) 1 d D U P A 1
F13' F 0.6933(15) 0.2674(9) 0.8523(8) 0.100(7) Uani 0.362(7) 1 d D U P A 2
F14' F 0.7391(11) 0.3333(10) 0.7854(18) 0.076(7) Uani 0.362(7) 1 d D U P A 2
F15' F 0.6386(8) 0.3281(9) 0.7956(10) 0.090(6) Uani 0.362(7) 1 d D U P A 2
F16 F 0.8059(3) 0.3041(3) 0.6068(3) 0.106(3) Uani 1 1 d D . . . .
F17 F 0.7936(3) 0.2235(3) 0.5933(3) 0.086(2) Uani 1 1 d D . . . .
F18 F 0.7247(3) 0.2894(3) 0.5693(3) 0.084(2) Uani 1 1 d D . . . .
F19 F 0.6952(7) -0.0017(6) 0.5720(8) 0.111(5) Uani 0.638(7) 1 d D U P A 1
F20 F 0.7563(7) 0.0369(10) 0.6119(7) 0.123(5) Uani 0.638(7) 1 d D U P A 1
F21 F 0.7154(9) 0.0864(6) 0.5382(7) 0.123(6) Uani 0.638(7) 1 d D U P A 1
F19' F 0.7299(18) -0.0003(13) 0.6069(14) 0.125(9) Uani 0.362(7) 1 d D U P A 2
F20' F 0.6846(13) 0.0559(15) 0.5313(9) 0.109(8) Uani 0.362(7) 1 d D U P A 2
F21' F 0.7504(12) 0.0829(13) 0.5775(15) 0.109(7) Uani 0.362(7) 1 d D U P A 2
F22 F 0.4379(3) 0.1170(3) 0.6027(3) 0.087(2) Uani 1 1 d D . . . .
F23 F 0.4614(4) 0.0399(4) 0.5845(4) 0.120(3) Uani 1 1 d D . . . .
F24 F 0.4245(3) 0.0410(4) 0.6664(3) 0.123(4) Uani 1 1 d D . . . .
N3 N 0.5835(4) -0.0188(3) 0.7994(3) 0.0363(18) Uani 1 1 d . . . . .
N4 N 0.5523(3) 0.1315(3) 0.7881(3) 0.0373(19) Uani 1 1 d . . . . .
Os2 Os 0.65461(2) 0.01401(2) 0.84037(2) 0.03772(11) Uani 1 1 d . . . . .
P3 P 0.74717(12) 0.04897(11) 0.86177(12) 0.0452(7) Uani 1 1 d . . . . .
P4 P 0.64902(12) -0.06926(10) 0.91316(11) 0.0379(6) Uani 1 1 d . . . . .
S5 S 0.70273(12) -0.03418(10) 0.77151(11) 0.0458(6) Uani 1 1 d . . . . .
S6 S 0.58533(13) -0.07792(11) 0.72787(12) 0.0484(7) Uani 1 1 d . . . . .
S7 S 0.57441(12) 0.05496(10) 0.89028(11) 0.0405(6) Uani 1 1 d . . . . .
S8 S 0.46856(12) 0.13817(11) 0.87041(12) 0.0509(7) Uani 1 1 d . . . . .
H2A H 0.644(3) 0.092(3) 0.788(2) 0.036(11) Uiso 1 1 d D U . . .
C133 C 0.2004(5) 0.1505(4) 0.7809(4) 0.053(3) Uani 1 1 d . . . . .
C134 C 0.2650(5) 0.1624(4) 0.7779(4) 0.054(3) Uani 1 1 d . . . . .
H134 H 0.277152 0.194984 0.787834 0.065 Uiso 1 1 calc R U . . .
C135 C 0.3111(6) 0.1281(6) 0.7610(5) 0.071(4) Uani 1 1 d . . . . .
H135 H 0.355046 0.136700 0.759956 0.085 Uiso 1 1 calc R U . . .
C136 C 0.2955(6) 0.0810(5) 0.7454(5) 0.071(4) Uani 1 1 d . . . . .
H136 H 0.328109 0.057186 0.733798 0.085 Uiso 1 1 calc R U . . .
C137 C 0.2311(6) 0.0693(5) 0.7470(5) 0.072(4) Uani 1 1 d . . . . .
H137 H 0.219486 0.037961 0.734744 0.086 Uiso 1 1 calc R U . . .
C138 C 0.1831(6) 0.1026(4) 0.7663(5) 0.059(3) Uani 1 1 d . . . . .
H138 H 0.139282 0.092826 0.769548 0.070 Uiso 1 1 calc R U . . .
C139 C 0.0792(5) 0.1460(4) 0.8440(4) 0.049(3) Uani 1 1 d . . . . .
C140 C 0.0998(6) 0.0931(5) 0.8786(5) 0.066(3) Uani 1 1 d . . . . .
H140 H 0.144376 0.083400 0.878747 0.079 Uiso 1 1 calc R U . . .
C141 C 0.0548(7) 0.0549(5) 0.9128(5) 0.076(4) Uani 1 1 d . . . . .
H141 H 0.069621 0.018953 0.934716 0.091 Uiso 1 1 calc R U . . .
C142 C -0.0087(7) 0.0670(5) 0.9158(5) 0.077(4) Uani 1 1 d . . . . .
H142 H -0.038174 0.040279 0.939412 0.093 Uiso 1 1 calc R U . . .
C143 C -0.0300(5) 0.1199(6) 0.8832(5) 0.076(4) Uani 1 1 d . . . . .
H143 H -0.074597 0.129449 0.885151 0.091 Uiso 1 1 calc R U . . .
C144 C 0.0130(5) 0.1589(5) 0.8479(5) 0.061(3) Uani 1 1 d . . . . .
H144 H -0.002582 0.194707 0.826258 0.074 Uiso 1 1 calc R U . . .
C145 C 0.1701(5) 0.2222(4) 0.8550(5) 0.057(3) Uani 1 1 d . . . . .
C146 C 0.1492(5) 0.2022(5) 0.9131(5) 0.056(3) Uani 1 1 d . . . . .
H146 H 0.114520 0.176604 0.924520 0.067 Uiso 1 1 calc R U . . .
C147 C 0.1773(6) 0.2187(5) 0.9532(5) 0.059(3) Uani 1 1 d . . . . .
H147 H 0.162075 0.204638 0.991899 0.071 Uiso 1 1 calc R U . . .
C148 C 0.2287(6) 0.2562(5) 0.9375(5) 0.062(3) Uani 1 1 d . . . . .
H148 H 0.248617 0.267842 0.965130 0.074 Uiso 1 1 calc R U . . .
C149 C 0.2494(6) 0.2757(5) 0.8809(6) 0.067(3) Uani 1 1 d . . . . .
H149 H 0.284673 0.300680 0.870174 0.081 Uiso 1 1 calc R U . . .
C150 C 0.2214(5) 0.2607(4) 0.8393(5) 0.055(3) Uani 1 1 d . . . . .
H150 H 0.236270 0.275973 0.800579 0.066 Uiso 1 1 calc R U . . .
C151 C 0.0772(5) 0.1552(5) 0.6769(5) 0.056(3) Uani 1 1 d . . . . .
C152 C 0.1021(7) 0.1127(5) 0.6536(6) 0.089(4) Uani 1 1 d . . . . .
H152 H 0.135980 0.120481 0.624154 0.107 Uiso 1 1 calc R U . . .
C153 C 0.0766(8) 0.0577(6) 0.6742(7) 0.105(5) Uani 1 1 d . . . . .
H153 H 0.093912 0.028627 0.657964 0.126 Uiso 1 1 calc R U . . .
C154 C 0.0287(7) 0.0449(6) 0.7160(6) 0.083(4) Uani 1 1 d . . . . .
H154 H 0.013529 0.007127 0.729972 0.100 Uiso 1 1 calc R U . . .
C155 C 0.0020(6) 0.0872(5) 0.7381(5) 0.069(4) Uani 1 1 d . . . . .
H155 H -0.033050 0.079149 0.766559 0.083 Uiso 1 1 calc R U . . .
C156 C 0.0258(5) 0.1411(4) 0.7193(5) 0.054(3) Uani 1 1 d . . . . .
H156 H 0.007065 0.169784 0.735337 0.065 Uiso 1 1 calc R U . . .
C157 C 0.1827(5) 0.2155(4) 0.6140(5) 0.054(3) Uani 1 1 d . . . . .
C158 C 0.1795(5) 0.2151(4) 0.5574(5) 0.057(3) Uani 1 1 d . . . . .
H158 H 0.140817 0.226926 0.539861 0.069 Uiso 1 1 calc R U . . .
C159 C 0.2320(6) 0.1975(5) 0.5272(6) 0.071(4) Uani 1 1 d . . . . .
H159 H 0.228934 0.196463 0.489389 0.085 Uiso 1 1 calc R U . . .
C160 C 0.2897(6) 0.1811(5) 0.5525(6) 0.071(4) Uani 1 1 d . . . . .
H160 H 0.326336 0.169656 0.532008 0.085 Uiso 1 1 calc R U . . .
C161 C 0.2921(6) 0.1822(5) 0.6074(6) 0.071(4) Uani 1 1 d . . . . .
H161 H 0.330819 0.170955 0.624892 0.085 Uiso 1 1 calc R U . . .
C162 C 0.2395(5) 0.1991(4) 0.6379(5) 0.056(3) Uani 1 1 d . . . . .
H162 H 0.242725 0.199347 0.675901 0.068 Uiso 1 1 calc R U . . .
C163 C 0.0584(5) 0.2659(5) 0.6011(4) 0.053(3) Uani 1 1 d . . . . .
C164 C -0.0012(5) 0.2483(6) 0.5976(5) 0.076(4) Uani 1 1 d . . . . .
H164 H -0.016638 0.213663 0.622927 0.092 Uiso 1 1 calc R U . . .
C165 C -0.0395(6) 0.2804(7) 0.5572(6) 0.090(5) Uani 1 1 d . . . . .
H165 H -0.081804 0.268686 0.556141 0.108 Uiso 1 1 calc R U . . .
C166 C -0.0162(7) 0.3302(6) 0.5179(5) 0.083(4) Uani 1 1 d . . . . .
H166 H -0.042299 0.351894 0.489810 0.100 Uiso 1 1 calc R U . . .
C167 C 0.0452(6) 0.3473(5) 0.5205(5) 0.065(3) Uani 1 1 d . . . . .
H167 H 0.061535 0.380575 0.493566 0.078 Uiso 1 1 calc R U . . .
C168 C 0.0833(5) 0.3160(4) 0.5622(5) 0.055(3) Uani 1 1 d . . . . .
H168 H 0.125101 0.328204 0.564530 0.066 Uiso 1 1 calc R U . . .
C169 C 0.1778(4) 0.3650(4) 0.6554(4) 0.046(3) Uani 1 1 d . . . . .
C170 C 0.0822(5) 0.4056(4) 0.6294(4) 0.047(3) Uani 1 1 d . . . . .
C171 C 0.1231(5) 0.4480(4) 0.5979(4) 0.049(3) Uani 1 1 d . . . . .
C172 C 0.1003(5) 0.4983(4) 0.5630(5) 0.058(3) Uani 1 1 d . . . . .
H172 H 0.128902 0.527099 0.541641 0.069 Uiso 1 1 calc R U . . .
C173 C 0.0351(5) 0.5054(5) 0.5603(5) 0.060(3) Uani 1 1 d . . . . .
H173 H 0.018446 0.539559 0.536511 0.072 Uiso 1 1 calc R U . . .
C174 C -0.0063(5) 0.4647(5) 0.5909(5) 0.066(3) Uani 1 1 d . . . . .
H174 H -0.051174 0.471441 0.588493 0.079 Uiso 1 1 calc R U . . .
C175 C 0.0156(5) 0.4127(5) 0.6261(5) 0.057(3) Uani 1 1 d . . . . .
H175 H -0.013346 0.383896 0.646715 0.069 Uiso 1 1 calc R U . . .
C176 C -0.0315(4) 0.3312(4) 0.7573(4) 0.046(3) Uani 1 1 d . . . . .
C177 C -0.1068(5) 0.4020(4) 0.7863(5) 0.053(3) Uani 1 1 d . . . . .
C178 C -0.1545(5) 0.4376(5) 0.8009(5) 0.064(3) Uani 1 1 d . . . . .
H178 H -0.197676 0.434922 0.793434 0.076 Uiso 1 1 calc R U . . .
C179 C -0.1376(6) 0.4770(6) 0.8264(6) 0.075(4) Uani 1 1 d . . . . .
H179 H -0.169463 0.502259 0.836555 0.090 Uiso 1 1 calc R U . . .
C180 C -0.0740(6) 0.4804(5) 0.8376(5) 0.068(3) Uani 1 1 d . . . . .
H180 H -0.063464 0.508114 0.855335 0.082 Uiso 1 1 calc R U . . .
C181 C -0.0270(5) 0.4451(4) 0.8238(5) 0.053(3) Uani 1 1 d . . . . .
H181 H 0.015987 0.447845 0.831732 0.064 Uiso 1 1 calc R U . . .
C182 C -0.0431(5) 0.4049(4) 0.7979(4) 0.049(3) Uani 1 1 d . . . . .
C183 C 0.0664(5) 0.3359(4) 0.8628(5) 0.050(3) Uani 1 1 d . . . . .
C184 C 0.1003(5) 0.3587(5) 0.8974(5) 0.061(3) Uani 1 1 d . . . . .
H184 H 0.131968 0.386360 0.880666 0.073 Uiso 1 1 calc R U . . .
C185 C 0.0876(6) 0.3411(5) 0.9564(5) 0.063(3) Uani 1 1 d D . . . .
C186 C 0.0421(6) 0.3016(6) 0.9846(6) 0.078(4) Uani 1 1 d . . . . .
H186 H 0.033224 0.291563 1.024543 0.093 Uiso 1 1 calc R U . . .
C187 C 0.0104(6) 0.2778(5) 0.9507(5) 0.067(3) Uani 1 1 d D . . . .
C188 C 0.0202(5) 0.2936(5) 0.8926(5) 0.062(3) Uani 1 1 d . . . . .
H188 H -0.004020 0.276236 0.871653 0.074 Uiso 1 1 calc R U . . .
C189 C 0.1238(8) 0.3673(6) 0.9909(6) 0.110(6) Uani 1 1 d D . . . .
C190 C -0.0385(7) 0.2325(6) 0.9793(6) 0.111(6) Uani 1 1 d D . . . .
C191 C 0.1155(5) 0.4110(4) 0.7664(4) 0.044(2) Uani 1 1 d . . . . .
C192 C 0.0929(5) 0.4628(4) 0.7338(5) 0.053(3) Uani 1 1 d . . . . .
H192 H 0.049549 0.466617 0.724770 0.064 Uiso 1 1 calc R U . . .
C193 C 0.1334(5) 0.5100(4) 0.7139(4) 0.049(3) Uani 1 1 d D . . . .
C194 C 0.1968(5) 0.5051(4) 0.7240(5) 0.057(3) Uani 1 1 d . . . . .
H194 H 0.224612 0.536449 0.709925 0.068 Uiso 1 1 calc R U . . .
C195 C 0.2188(5) 0.4523(5) 0.7556(5) 0.056(3) Uani 1 1 d D . . . .
C196 C 0.1799(4) 0.4035(5) 0.7780(4) 0.048(3) Uani 1 1 d . . . . .
H196 H 0.196691 0.368192 0.799542 0.058 Uiso 1 1 calc R U . . .
C197 C 0.1073(6) 0.5670(4) 0.6817(5) 0.075(4) Uani 1 1 d D . . . .
C198 C 0.2886(5) 0.4459(5) 0.7649(5) 0.079(4) Uani 1 1 d D . . . .
B3 B 0.0704(5) 0.3573(5) 0.7956(5) 0.043(3) Uani 1 1 d D U . . .
F25 F 0.1827(6) 0.3783(7) 0.9717(5) 0.225(8) Uani 1 1 d D . . . .
F26 F 0.1264(7) 0.3360(6) 1.0427(5) 0.220(7) Uani 1 1 d D . . . .
F27 F 0.0984(7) 0.4148(6) 0.9965(7) 0.253(10) Uani 1 1 d D . . . .
F28 F -0.0116(5) 0.1803(4) 0.9905(4) 0.156(4) Uani 1 1 d D . . . .
F29 F -0.0849(4) 0.2299(4) 0.9479(4) 0.141(4) Uani 1 1 d D . . . .
F30 F -0.0658(6) 0.2385(5) 1.0277(4) 0.205(7) Uani 1 1 d D . . . .
F31 F 0.0457(4) 0.5676(3) 0.6765(4) 0.132(4) Uani 1 1 d D . . . .
F32 F 0.1355(4) 0.5838(3) 0.6291(3) 0.105(3) Uani 1 1 d D . . . .
F33 F 0.1184(5) 0.6065(3) 0.7062(4) 0.130(4) Uani 1 1 d D . . . .
F34 F 0.3192(5) 0.4054(7) 0.7428(6) 0.102(5) Uani 0.703(17) 1 d D U P C 3
F35 F 0.3240(6) 0.4908(6) 0.7440(8) 0.120(6) Uani 0.703(17) 1 d D U P C 3
F36 F 0.2961(10) 0.4270(7) 0.8197(5) 0.102(6) Uani 0.703(17) 1 d D U P C 3
F34' F 0.3294(14) 0.459(2) 0.7194(12) 0.113(9) Uani 0.297(17) 1 d D U P C 4
F35' F 0.3061(15) 0.4905(13) 0.7834(17) 0.099(8) Uani 0.297(17) 1 d D U P C 4
F36' F 0.305(2) 0.4055(17) 0.8103(15) 0.103(10) Uani 0.297(17) 1 d D U P C 4
N5 N 0.1139(4) 0.3576(3) 0.6614(3) 0.043(2) Uani 1 1 d . . . . .
N6 N -0.0013(4) 0.3655(3) 0.7793(3) 0.042(2) Uani 1 1 d . . . . .
Os3 Os 0.10885(2) 0.27456(2) 0.72527(2) 0.04337(12) Uani 1 1 d . . . . .
P5 P 0.13515(12) 0.19854(11) 0.79980(12) 0.0467(7) Uani 1 1 d . . . . .
P6 P 0.10978(13) 0.22702(12) 0.65675(12) 0.0495(7) Uani 1 1 d . . . . .
S9 S 0.21788(12) 0.30766(11) 0.69567(12) 0.0535(7) Uani 1 1 d . . . . .
S10 S 0.20293(13) 0.42826(11) 0.61056(12) 0.0541(7) Uani 1 1 d . . . . .
S11 S -0.11338(12) 0.34780(12) 0.75392(13) 0.0575(8) Uani 1 1 d . . . . .
S12 S -0.00382(11) 0.27569(11) 0.73244(12) 0.0459(6) Uani 1 1 d . . . . .
H3A H 0.100(3) 0.319(2) 0.787(4) 0.047(11) Uiso 1 1 d D U . . .
C199 C 0.2500(10) -0.0693(9) 0.6315(8) 0.149(16) Uani 0.5 1 d D . P . .
C200 C 0.2899(11) -0.0245(10) 0.6297(9) 0.140(16) Uani 0.5 1 d D . P . .
H200 H 0.324446 -0.030577 0.653014 0.168 Uiso 0.5 1 calc R U P . .
C201 C 0.2785(13) 0.0277(9) 0.5942(11) 0.139(15) Uani 0.5 1 d D . P . .
H201 H 0.305708 0.058095 0.592844 0.166 Uiso 0.5 1 calc R U P . .
C202 C 0.2288(13) 0.0377(10) 0.5603(10) 0.132(9) Uani 0.5 1 d D U P . .
H202 H 0.221635 0.074758 0.535958 0.159 Uiso 0.5 1 calc R U P . .
C203 C 0.1894(11) -0.0062(12) 0.5616(10) 0.134(9) Uani 0.5 1 d D U P . .
H203 H 0.154897 0.000009 0.538158 0.160 Uiso 0.5 1 calc R U P . .
C204 C 0.2010(10) -0.0597(10) 0.5978(10) 0.139(9) Uani 0.5 1 d D U P . .
H204 H 0.174125 -0.090202 0.598948 0.167 Uiso 0.5 1 calc R U P . .
C205 C 0.2633(16) -0.1270(12) 0.6714(13) 0.193(15) Uani 0.5 1 d D U P . .
H20A H 0.300532 -0.124859 0.691818 0.289 Uiso 0.5 1 calc R U P . .
H20B H 0.225709 -0.138628 0.698607 0.289 Uiso 0.5 1 calc R U P . .
H20C H 0.272405 -0.154914 0.649854 0.289 Uiso 0.5 1 calc R U P . .
C206 C 0.4201(9) 0.3550(8) 0.9567(7) 0.094(6) Uani 0.5 1 d D U P D 11
C207 C 0.3970(9) 0.3107(9) 0.9430(8) 0.107(6) Uani 0.5 1 d D U P D 11
H207 H 0.353546 0.312276 0.934400 0.128 Uiso 0.5 1 calc R U P D 11
C208 C 0.4334(11) 0.2643(8) 0.9410(9) 0.105(6) Uani 0.5 1 d D U P D 11
H208 H 0.415785 0.233777 0.931156 0.126 Uiso 0.5 1 calc R U P D 11
C209 C 0.4960(10) 0.2614(9) 0.9531(9) 0.104(6) Uani 0.5 1 d D U P D 11
H209 H 0.522243 0.228984 0.951651 0.124 Uiso 0.5 1 calc R U P D 11
C210 C 0.5204(9) 0.3059(10) 0.9676(10) 0.111(6) Uani 0.5 1 d D U P D 11
H210 H 0.563676 0.303931 0.976700 0.133 Uiso 0.5 1 calc R U P D 11
C211 C 0.4828(9) 0.3532(9) 0.9689(9) 0.102(6) Uani 0.5 1 d D U P D 11
H211 H 0.500015 0.384317 0.978078 0.123 Uiso 0.5 1 calc R U P D 11
C212 C 0.3766(13) 0.4054(11) 0.9585(11) 0.140(10) Uani 0.5 1 d D U P D 11
H21A H 0.332113 0.395885 0.956646 0.210 Uiso 0.5 1 calc R U P D 11
H21B H 0.389264 0.437929 0.926289 0.210 Uiso 0.5 1 calc R U P D 11
H21C H 0.380070 0.415343 0.993845 0.210 Uiso 0.5 1 calc R U P D 11
C213 C 0.6727(14) 0.4577(10) 0.8901(10) 0.146(8) Uani 0.5 1 d D U P E 12
H213 H 0.665773 0.489587 0.858784 0.176 Uiso 0.5 1 calc R U P E 12
C214 C 0.6344(11) 0.4101(11) 0.9024(10) 0.155(8) Uani 0.5 1 d D U P E 12
H214 H 0.600523 0.409221 0.879791 0.186 Uiso 0.5 1 calc R U P E 12
C215 C 0.6461(11) 0.3647(10) 0.9472(10) 0.155(8) Uani 0.5 1 d D U P E 12
C216 C 0.6942(12) 0.3643(11) 0.9804(10) 0.160(8) Uani 0.5 1 d D U P E 12
H216 H 0.701485 0.332183 1.011428 0.192 Uiso 0.5 1 calc R U P E 12
C217 C 0.7326(12) 0.4120(13) 0.9677(12) 0.162(8) Uani 0.5 1 d D U P E 12
H217 H 0.767170 0.412630 0.989694 0.194 Uiso 0.5 1 calc R U P E 12
C218 C 0.7200(12) 0.4576(11) 0.9237(13) 0.150(8) Uani 0.5 1 d D U P E 12
H218 H 0.745281 0.490518 0.916237 0.180 Uiso 0.5 1 calc R U P E 12
C219 C 0.6051(16) 0.3138(13) 0.9610(15) 0.200(13) Uani 0.5 1 d D U P E 12
H21D H 0.631953 0.280159 0.959683 0.300 Uiso 0.5 1 calc R U P E 12
H21E H 0.573167 0.319706 0.933303 0.300 Uiso 0.5 1 calc R U P E 12
H21F H 0.583006 0.308090 0.998944 0.300 Uiso 0.5 1 calc R U P E 12

loop_
_atom_site_aniso_label
_atom_site_aniso_U_11
_atom_site_aniso_U_22
_atom_site_aniso_U_33
_atom_site_aniso_U_23
_atom_site_aniso_U_13
_atom_site_aniso_U_12
C1 0.066(8) 0.035(6) 0.060(8) -0.014(5) -0.011(6) -0.010(5)
C2 0.076(8) 0.029(6) 0.055(8) -0.013(5) -0.023(6) 0.001(5)
C3 0.094(9) 0.034(6) 0.047(7) -0.013(5) -0.004(6) 0.002(6)
C4 0.099(10) 0.045(7) 0.046(8) -0.010(6) -0.040(7) 0.011(6)
C5 0.075(8) 0.044(7) 0.072(9) -0.025(6) -0.023(7) 0.008(6)
C6 0.061(7) 0.044(6) 0.064(8) -0.023(6) -0.027(6) 0.007(5)
C7 0.052(6) 0.043(6) 0.052(7) -0.015(5) -0.023(5) -0.001(5)
C8 0.054(7) 0.045(6) 0.061(8) -0.018(6) -0.017(6) 0.003(5)
C9 0.069(8) 0.056(8) 0.079(10) -0.026(7) -0.040(7) 0.021(7)
C10 0.053(8) 0.097(11) 0.087(11) -0.037(9) -0.010(7) 0.009(7)
C11 0.066(8) 0.080(10) 0.076(10) -0.016(8) -0.012(7) 0.007(7)
C12 0.059(7) 0.063(8) 0.071(9) -0.026(7) -0.012(6) 0.008(6)
C13 0.059(7) 0.035(6) 0.044(7) -0.013(5) -0.011(5) -0.006(5)
C14 0.073(8) 0.038(6) 0.065(8) -0.016(6) -0.024(6) -0.003(5)
C15 0.079(8) 0.047(7) 0.057(8) -0.019(6) -0.026(6) -0.006(6)
C16 0.092(9) 0.037(6) 0.069(9) -0.020(6) -0.021(7) -0.002(6)
C17 0.073(8) 0.041(6) 0.060(8) -0.008(6) -0.016(6) -0.003(6)
C18 0.068(7) 0.043(6) 0.057(8) -0.021(6) -0.009(6) -0.004(5)
C19 0.059(7) 0.034(6) 0.053(7) -0.019(5) -0.011(5) 0.007(5)
C20 0.081(8) 0.054(7) 0.045(7) -0.021(6) -0.002(6) -0.007(6)
C21 0.091(9) 0.062(8) 0.044(8) -0.008(6) 0.000(6) 0.000(7)
C22 0.078(8) 0.054(7) 0.047(7) -0.020(6) -0.011(6) -0.002(6)
C23 0.080(8) 0.040(7) 0.068(9) -0.021(6) -0.029(7) 0.021(6)
C24 0.055(6) 0.034(6) 0.048(7) -0.013(5) -0.012(5) 0.010(5)
C25 0.071(7) 0.021(5) 0.044(7) -0.005(5) -0.012(5) -0.006(5)
C26 0.064(7) 0.028(5) 0.058(8) -0.010(5) -0.016(6) 0.011(5)
C27 0.076(8) 0.077(9) 0.049(8) -0.023(7) -0.005(6) 0.024(7)
C28 0.089(9) 0.053(7) 0.055(8) -0.018(6) -0.009(7) 0.023(6)
C29 0.102(10) 0.041(7) 0.074(10) -0.021(7) -0.018(8) 0.023(6)
C30 0.092(9) 0.053(7) 0.050(7) -0.026(6) -0.009(6) 0.022(6)
C31 0.046(6) 0.045(6) 0.053(7) -0.021(5) -0.004(5) -0.003(5)
C32 0.063(8) 0.059(8) 0.070(9) -0.019(6) -0.022(6) 0.003(6)
C33 0.058(8) 0.090(11) 0.101(12) -0.031(9) -0.028(7) 0.005(8)
C34 0.054(8) 0.096(12) 0.137(14) -0.056(11) 0.007(9) -0.015(8)
C35 0.074(10) 0.062(9) 0.132(14) -0.039(9) -0.002(9) -0.005(8)
C36 0.058(8) 0.058(8) 0.089(10) -0.031(7) -0.007(7) 0.001(6)
C37 0.059(7) 0.031(5) 0.045(7) -0.009(5) -0.017(5) -0.002(5)
C38 0.046(6) 0.038(6) 0.057(7) -0.014(5) -0.019(5) 0.001(5)
C39 0.049(6) 0.044(6) 0.073(9) -0.032(6) -0.015(6) 0.012(5)
C40 0.053(7) 0.057(7) 0.068(8) -0.030(6) -0.015(6) 0.010(6)
C41 0.042(7) 0.072(9) 0.151(15) -0.059(10) -0.032(8) 0.022(6)
C42 0.059(8) 0.042(7) 0.091(10) -0.017(7) -0.020(7) 0.011(6)
C43 0.037(6) 0.038(6) 0.067(8) -0.014(5) -0.017(5) 0.006(5)
C44 0.034(5) 0.035(5) 0.044(6) -0.009(5) -0.006(4) -0.001(4)
C45 0.032(5) 0.035(5) 0.051(7) -0.019(5) -0.006(5) -0.003(4)
C46 0.043(6) 0.051(6) 0.045(7) -0.011(5) -0.014(5) -0.002(5)
C47 0.058(7) 0.049(6) 0.041(7) -0.016(5) -0.009(5) -0.008(5)
C48 0.045(6) 0.036(6) 0.063(8) -0.023(5) -0.020(5) 0.000(5)
C49 0.041(6) 0.031(5) 0.050(7) -0.013(5) -0.011(5) -0.002(4)
C50 0.040(6) 0.036(5) 0.053(7) -0.013(5) -0.010(5) -0.005(4)
C51 0.041(6) 0.040(6) 0.048(7) -0.018(5) -0.010(5) 0.000(5)
C52 0.056(7) 0.036(6) 0.056(7) -0.015(5) -0.018(5) 0.000(5)
C53 0.058(7) 0.052(7) 0.051(7) -0.009(6) -0.008(6) 0.000(6)
C54 0.039(6) 0.069(8) 0.046(7) -0.003(6) -0.013(5) 0.015(6)
C55 0.037(6) 0.058(7) 0.058(7) -0.008(6) -0.003(5) -0.009(5)
C56 0.048(6) 0.050(6) 0.041(6) -0.002(5) -0.019(5) -0.001(5)
C57 0.087(11) 0.047(8) 0.095(12) -0.004(8) -0.021(9) 0.000(7)
C58 0.056(9) 0.103(12) 0.071(10) 0.013(9) -0.012(7) -0.017(8)
C59 0.027(5) 0.032(5) 0.059(7) -0.013(5) -0.018(5) 0.004(4)
C60 0.053(6) 0.034(6) 0.055(7) -0.015(5) -0.021(5) -0.006(5)
C61 0.059(7) 0.040(6) 0.062(8) -0.019(6) -0.024(6) -0.006(5)
C62 0.074(8) 0.044(7) 0.065(9) -0.015(6) -0.027(7) 0.004(6)
C63 0.048(6) 0.045(6) 0.064(8) -0.019(6) -0.034(6) 0.012(5)
C64 0.058(6) 0.032(6) 0.056(7) -0.016(5) -0.024(5) 0.011(5)
C65 0.071(9) 0.042(7) 0.090(11) -0.006(7) -0.023(8) -0.014(6)
C66 0.078(10) 0.060(9) 0.089(11) -0.030(8) -0.030(8) 0.017(7)
B1 0.037(6) 0.043(6) 0.038(6) -0.021(5) -0.011(5) -0.002(5)
F1 0.107(10) 0.065(8) 0.113(11) 0.041(8) -0.048(8) -0.024(7)
F2 0.190(15) 0.057(8) 0.120(12) 0.006(8) -0.023(12) 0.017(10)
F3 0.153(13) 0.072(8) 0.097(10) 0.025(8) -0.083(10) -0.036(9)
F1' 0.181(18) 0.083(13) 0.103(15) 0.012(13) -0.024(16) 0.007(15)
F2' 0.121(15) 0.061(12) 0.119(16) 0.044(13) -0.066(13) 0.010(11)
F3' 0.146(18) 0.047(11) 0.107(15) 0.022(11) -0.060(14) -0.026(13)
F4 0.065(10) 0.116(13) 0.164(17) 0.015(14) -0.023(13) 0.016(9)
F5 0.079(9) 0.100(11) 0.135(13) -0.033(10) -0.008(9) -0.060(8)
F6 0.089(12) 0.133(15) 0.083(11) -0.011(10) -0.004(9) -0.058(11)
F4' 0.055(11) 0.150(14) 0.074(11) -0.027(10) -0.016(8) -0.047(10)
F5' 0.059(9) 0.071(11) 0.178(17) 0.010(13) 0.000(13) -0.008(8)
F6' 0.053(9) 0.114(12) 0.120(13) -0.037(11) 0.019(9) -0.031(8)
F7 0.078(5) 0.077(5) 0.092(6) 0.006(4) 0.012(4) 0.004(4)
F8 0.111(6) 0.065(5) 0.107(6) 0.010(4) -0.015(5) -0.044(4)
F9 0.076(5) 0.110(6) 0.067(5) 0.002(4) -0.024(4) 0.004(4)
F10 0.109(10) 0.044(7) 0.156(12) -0.041(7) -0.005(9) -0.007(6)
F11 0.114(10) 0.096(10) 0.124(11) -0.069(8) -0.040(9) 0.035(8)
F12 0.066(8) 0.089(10) 0.147(13) -0.074(9) -0.007(8) -0.005(7)
F10' 0.114(14) 0.076(13) 0.138(16) -0.043(12) -0.039(13) 0.052(12)
F11' 0.115(14) 0.081(14) 0.144(17) -0.072(13) -0.044(13) -0.001(12)
F12' 0.106(14) 0.080(13) 0.149(17) -0.065(13) -0.003(14) 0.043(12)
N1 0.041(5) 0.040(5) 0.043(5) -0.014(4) -0.009(4) -0.002(4)
N2 0.045(5) 0.039(5) 0.044(5) -0.018(4) -0.009(4) 0.000(4)
Os1 0.0489(2) 0.0304(2) 0.0466(3) -0.01361(19) -0.01109(19) -0.00093(17)
P1 0.0542(17) 0.0334(14) 0.0488(17) -0.0140(13) -0.0168(13) -0.0007(12)
P2 0.0541(16) 0.0359(15) 0.0482(17) -0.0166(13) -0.0098(13) 0.0002(12)
S1 0.0593(17) 0.0381(14) 0.0526(18) -0.0120(13) -0.0124(13) -0.0046(12)
S2 0.0572(17) 0.0330(14) 0.074(2) -0.0070(14) -0.0265(15) 0.0047(12)
S3 0.0477(15) 0.0313(13) 0.0490(16) -0.0132(12) -0.0088(12) -0.0055(11)
S4 0.0459(15) 0.0504(16) 0.0517(17) -0.0192(13) -0.0047(12) -0.0119(12)
C67 0.058(6) 0.020(5) 0.038(6) 0.004(4) -0.007(5) -0.005(4)
C68 0.054(6) 0.031(5) 0.040(6) -0.004(5) -0.007(5) 0.003(5)
C69 0.053(7) 0.034(6) 0.058(7) -0.010(5) -0.023(5) -0.001(5)
C70 0.046(6) 0.038(6) 0.062(8) -0.008(5) -0.004(5) -0.002(5)
C71 0.045(6) 0.055(7) 0.044(7) -0.015(5) 0.011(5) -0.006(5)
C72 0.055(7) 0.031(5) 0.043(6) -0.008(5) -0.004(5) -0.001(5)
C73 0.047(6) 0.030(5) 0.034(6) -0.003(4) -0.009(4) 0.005(4)
C74 0.058(7) 0.034(6) 0.050(7) -0.008(5) -0.016(5) 0.008(5)
C75 0.071(8) 0.018(5) 0.055(7) -0.002(5) -0.017(6) 0.000(5)
C76 0.090(9) 0.034(6) 0.062(8) -0.017(6) -0.030(7) 0.027(6)
C77 0.050(7) 0.055(7) 0.065(8) -0.012(6) 0.002(6) 0.012(6)
C78 0.055(7) 0.043(6) 0.068(8) -0.010(6) -0.008(6) -0.002(5)
C79 0.046(6) 0.024(5) 0.043(6) -0.006(4) -0.015(5) -0.002(4)
C80 0.038(6) 0.042(6) 0.061(7) -0.019(5) -0.012(5) 0.001(4)
C81 0.056(7) 0.051(7) 0.055(7) -0.007(6) -0.024(5) 0.009(5)
C82 0.064(7) 0.044(6) 0.040(6) -0.008(5) -0.013(5) 0.002(5)
C83 0.071(7) 0.043(6) 0.045(7) -0.014(5) -0.019(6) 0.006(5)
C84 0.051(6) 0.035(6) 0.045(7) 0.000(5) -0.018(5) 0.000(5)
C85 0.042(6) 0.032(5) 0.064(8) 0.004(5) -0.010(5) -0.007(4)
C86 0.054(7) 0.033(6) 0.077(9) 0.009(6) -0.028(6) -0.012(5)
C87 0.051(7) 0.062(8) 0.092(10) 0.014(7) -0.020(7) -0.008(6)
C88 0.061(8) 0.052(8) 0.094(11) 0.019(7) -0.033(8) 0.012(6)
C89 0.046(7) 0.074(9) 0.113(12) 0.000(9) 0.001(7) 0.006(6)
C90 0.039(6) 0.051(7) 0.080(9) 0.001(6) -0.002(6) 0.000(5)
C91 0.049(5) 0.035(4) 0.057(5) -0.009(4) -0.004(4) -0.007(4)
C92 0.066(5) 0.054(5) 0.075(6) -0.017(5) -0.009(5) -0.009(4)
C93 0.074(6) 0.066(5) 0.080(6) -0.022(5) -0.012(5) -0.013(5)
C94 0.086(6) 0.067(5) 0.077(6) -0.031(5) -0.008(5) -0.024(5)
C95 0.065(5) 0.053(5) 0.071(6) -0.014(5) 0.001(5) -0.011(4)
C96 0.054(5) 0.046(5) 0.064(5) -0.014(4) 0.005(4) -0.007(4)
C97 0.038(6) 0.034(6) 0.067(8) 0.001(5) -0.005(5) 0.000(4)
C98 0.055(7) 0.047(7) 0.083(9) 0.000(6) -0.015(6) 0.004(6)
C99 0.050(8) 0.061(9) 0.109(13) 0.019(9) -0.001(8) -0.020(6)
C100 0.045(7) 0.074(10) 0.088(11) 0.028(8) -0.004(7) 0.003(7)
C101 0.050(7) 0.079(9) 0.074(9) 0.004(8) -0.015(6) 0.003(7)
C102 0.047(7) 0.059(7) 0.062(8) 0.007(6) -0.012(6) -0.001(6)
C103 0.059(6) 0.020(5) 0.047(6) -0.006(5) -0.006(5) 0.000(4)
C104 0.042(6) 0.031(5) 0.038(6) -0.003(4) -0.004(4) 0.000(4)
C105 0.056(7) 0.040(6) 0.033(6) -0.014(5) -0.008(5) -0.004(5)
C106 0.050(6) 0.039(6) 0.054(7) -0.007(5) -0.010(5) 0.004(5)
C107 0.057(7) 0.050(7) 0.073(9) -0.012(6) -0.027(6) 0.000(6)
C108 0.056(7) 0.050(7) 0.049(7) -0.019(5) -0.015(5) 0.008(5)
C109 0.051(6) 0.029(5) 0.040(6) -0.011(5) -0.002(5) 0.005(4)
C110 0.049(6) 0.034(6) 0.047(7) -0.006(5) -0.007(5) 0.005(5)
C111 0.045(6) 0.031(5) 0.056(7) 0.004(5) -0.013(5) -0.004(4)
C112 0.063(7) 0.042(7) 0.076(9) -0.015(6) -0.016(6) -0.009(6)
C113 0.060(8) 0.042(7) 0.089(10) -0.006(7) 0.000(7) -0.011(6)
C114 0.038(6) 0.033(6) 0.071(8) 0.008(6) -0.005(5) 0.000(5)
C115 0.055(7) 0.044(6) 0.052(7) -0.010(5) -0.009(5) 0.004(5)
C116 0.099(12) 0.051(9) 0.100(12) -0.023(8) -0.010(10) -0.026(8)
C117 0.053(7) 0.057(8) 0.069(9) -0.001(7) 0.001(6) -0.015(6)
C118 0.030(5) 0.033(5) 0.056(7) -0.014(5) -0.007(5) -0.005(4)
C119 0.040(6) 0.028(5) 0.055(7) -0.005(5) -0.010(5) 0.001(4)
C120 0.053(6) 0.036(6) 0.052(7) -0.002(5) -0.013(5) 0.011(5)
C121 0.052(7) 0.046(7) 0.071(8) -0.003(6) -0.009(6) 0.004(5)
C122 0.041(6) 0.044(7) 0.090(10) -0.014(7) -0.015(6) 0.015(5)
C123 0.044(6) 0.049(7) 0.073(9) -0.016(6) -0.001(6) 0.010(5)
C124 0.039(6) 0.048(6) 0.059(7) -0.017(5) -0.012(5) -0.001(5)
C125 0.051(6) 0.019(5) 0.052(7) 0.002(4) -0.002(5) -0.001(4)
C126 0.050(6) 0.028(5) 0.052(7) -0.002(5) 0.001(5) 0.005(4)
C127 0.067(8) 0.044(7) 0.068(9) -0.011(6) -0.002(7) 0.005(6)
C128 0.081(9) 0.048(7) 0.053(8) -0.006(6) -0.014(7) 0.003(6)
C129 0.049(6) 0.026(5) 0.060(7) 0.000(5) -0.020(6) -0.001(4)
C130 0.044(6) 0.027(5) 0.049(7) -0.001(5) -0.010(5) 0.002(4)
C131 0.097(11) 0.067(9) 0.054(9) -0.023(8) -0.002(8) 0.004(8)
C132 0.079(9) 0.056(8) 0.069(9) -0.006(7) -0.030(7) 0.005(7)
B2 0.037(6) 0.031(6) 0.055(8) -0.002(5) -0.005(5) 0.003(5)
F13 0.080(8) 0.097(10) 0.111(10) -0.054(8) 0.011(8) -0.013(8)
F14 0.123(10) 0.084(8) 0.080(8) -0.038(7) -0.007(8) -0.014(8)
F15 0.107(11) 0.050(8) 0.116(11) -0.015(7) -0.030(10) -0.004(8)
F13' 0.150(17) 0.051(11) 0.106(14) -0.029(11) -0.023(14) -0.015(13)
F14' 0.074(13) 0.059(12) 0.105(14) -0.035(11) -0.027(12) -0.003(11)
F15' 0.103(13) 0.078(12) 0.113(14) -0.063(10) -0.012(11) -0.002(11)
F16 0.094(6) 0.112(6) 0.107(7) -0.023(5) 0.021(5) -0.064(5)
F17 0.094(5) 0.053(4) 0.087(6) 0.003(4) 0.021(4) 0.023(4)
F18 0.072(4) 0.081(5) 0.073(5) 0.013(4) -0.002(4) 0.019(4)
F19 0.118(11) 0.089(9) 0.133(12) -0.061(9) 0.030(9) 0.018(8)
F20 0.102(10) 0.143(14) 0.116(11) -0.038(11) 0.017(9) 0.020(10)
F21 0.126(13) 0.102(11) 0.090(10) 0.030(9) 0.054(9) 0.044(9)
F19' 0.127(17) 0.092(15) 0.119(16) -0.001(14) 0.053(14) 0.058(13)
F20' 0.108(15) 0.124(16) 0.088(14) -0.031(13) 0.034(12) -0.002(13)
F21' 0.098(14) 0.108(14) 0.112(16) -0.032(13) 0.046(13) -0.006(13)
F22 0.080(5) 0.065(5) 0.116(6) -0.018(4) -0.045(4) 0.018(4)
F23 0.114(7) 0.132(8) 0.157(9) -0.095(7) -0.067(6) 0.030(6)
F24 0.074(5) 0.185(9) 0.077(6) 0.035(6) -0.032(4) -0.058(6)
N3 0.047(5) 0.021(4) 0.039(5) -0.004(4) -0.008(4) 0.002(3)
N4 0.043(5) 0.028(4) 0.042(5) -0.007(4) -0.014(4) 0.000(3)
Os2 0.0414(2) 0.0260(2) 0.0431(3) -0.00467(17) -0.00685(18) 0.00105(16)
P3 0.0417(15) 0.0332(14) 0.0560(18) -0.0031(13) -0.0078(13) -0.0025(11)
P4 0.0449(15) 0.0248(13) 0.0420(16) -0.0049(11) -0.0077(12) 0.0006(11)
S5 0.0518(16) 0.0338(14) 0.0484(17) -0.0081(12) -0.0028(12) 0.0073(11)
S6 0.0599(17) 0.0364(14) 0.0509(17) -0.0150(13) -0.0075(13) 0.0032(12)
S7 0.0479(15) 0.0270(12) 0.0448(16) -0.0064(11) -0.0064(12) 0.0007(10)
S8 0.0480(15) 0.0462(16) 0.0564(18) -0.0130(14) -0.0052(13) 0.0110(12)
C133 0.062(7) 0.031(6) 0.053(7) 0.010(5) -0.014(5) 0.014(5)
C134 0.055(7) 0.044(6) 0.057(7) 0.000(5) -0.020(5) 0.017(5)
C135 0.062(8) 0.076(9) 0.073(9) -0.013(7) -0.029(7) 0.012(7)
C136 0.069(9) 0.057(8) 0.081(10) -0.011(7) -0.014(7) 0.026(7)
C137 0.089(10) 0.044(7) 0.077(9) -0.005(6) -0.024(7) 0.020(7)
C138 0.069(8) 0.039(6) 0.061(8) 0.001(6) -0.019(6) 0.003(6)
C139 0.059(7) 0.039(6) 0.037(6) 0.012(5) -0.015(5) -0.001(5)
C140 0.062(7) 0.052(7) 0.065(8) 0.016(6) -0.012(6) -0.013(6)
C141 0.094(10) 0.047(7) 0.069(9) 0.014(6) -0.011(8) -0.002(7)
C142 0.079(10) 0.066(9) 0.073(10) 0.010(7) -0.013(7) -0.027(7)
C143 0.042(7) 0.097(10) 0.074(9) 0.004(8) -0.004(6) -0.020(7)
C144 0.056(7) 0.053(7) 0.062(8) 0.009(6) -0.012(6) -0.006(6)
C145 0.052(7) 0.045(6) 0.067(8) 0.000(6) -0.026(6) 0.013(5)
C146 0.060(7) 0.056(7) 0.048(7) -0.007(6) -0.015(6) 0.016(6)
C147 0.076(8) 0.050(7) 0.046(7) -0.005(6) -0.012(6) 0.013(6)
C148 0.077(8) 0.053(7) 0.051(8) -0.003(6) -0.030(6) 0.014(6)
C149 0.068(8) 0.053(7) 0.081(10) -0.011(7) -0.039(7) 0.013(6)
C150 0.054(7) 0.046(7) 0.060(8) -0.005(6) -0.019(6) 0.008(5)
C151 0.067(8) 0.048(7) 0.048(7) -0.007(6) -0.007(6) -0.002(6)
C152 0.102(11) 0.054(8) 0.106(12) -0.019(8) 0.020(9) -0.014(7)
C153 0.141(14) 0.061(9) 0.126(14) -0.056(10) 0.021(12) -0.017(9)
C154 0.105(11) 0.055(8) 0.086(11) -0.016(8) 0.012(9) -0.024(8)
C155 0.062(8) 0.059(8) 0.076(9) 0.001(7) -0.007(6) -0.021(6)
C156 0.055(7) 0.043(6) 0.056(7) 0.001(5) -0.014(6) 0.009(5)
C157 0.050(7) 0.043(6) 0.061(8) -0.003(6) 0.005(6) -0.004(5)
C158 0.060(7) 0.041(6) 0.064(8) -0.006(6) -0.002(6) 0.011(5)
C159 0.094(10) 0.043(7) 0.076(9) -0.019(7) -0.003(8) -0.002(7)
C160 0.057(8) 0.058(8) 0.088(11) -0.014(7) 0.017(7) 0.010(6)
C161 0.072(9) 0.045(7) 0.081(10) 0.003(7) -0.005(7) 0.014(6)
C162 0.058(7) 0.034(6) 0.063(8) 0.005(5) -0.002(6) 0.007(5)
C163 0.052(7) 0.060(7) 0.042(7) -0.007(6) -0.005(5) 0.004(5)
C164 0.046(7) 0.107(11) 0.056(8) 0.013(7) -0.013(6) -0.002(7)
C165 0.055(8) 0.121(13) 0.072(10) 0.007(9) -0.015(7) 0.007(8)
C166 0.088(10) 0.110(12) 0.045(8) -0.017(8) -0.008(7) 0.033(9)
C167 0.071(8) 0.067(8) 0.054(8) -0.011(6) -0.018(6) 0.016(7)
C168 0.062(7) 0.046(7) 0.053(7) -0.005(6) -0.012(6) 0.008(5)
C169 0.037(6) 0.050(6) 0.047(7) -0.002(5) -0.014(5) 0.004(5)
C170 0.054(7) 0.033(6) 0.044(6) 0.006(5) -0.004(5) -0.005(5)
C171 0.059(7) 0.034(6) 0.044(7) 0.001(5) 0.000(5) 0.001(5)
C172 0.061(7) 0.036(6) 0.065(8) 0.000(6) 0.001(6) 0.011(5)
C173 0.067(8) 0.048(7) 0.056(8) -0.002(6) -0.003(6) 0.013(6)
C174 0.054(7) 0.063(8) 0.067(9) 0.004(7) -0.014(6) 0.019(6)
C175 0.059(7) 0.059(7) 0.050(7) -0.008(6) -0.017(6) 0.012(6)
C176 0.037(6) 0.042(6) 0.047(7) 0.012(5) -0.011(5) -0.004(5)
C177 0.047(6) 0.053(7) 0.055(7) -0.011(6) -0.011(5) 0.010(5)
C178 0.045(7) 0.081(9) 0.062(8) -0.015(7) -0.008(6) 0.013(6)
C179 0.062(8) 0.087(10) 0.087(10) -0.040(8) -0.029(7) 0.027(7)
C180 0.064(8) 0.061(8) 0.082(10) -0.022(7) -0.007(7) 0.001(6)
C181 0.058(7) 0.042(6) 0.063(8) -0.015(6) -0.020(6) 0.010(5)
C182 0.059(7) 0.040(6) 0.040(6) 0.002(5) -0.010(5) 0.011(5)
C183 0.044(6) 0.039(6) 0.061(8) -0.003(5) -0.012(5) 0.006(5)
C184 0.064(7) 0.047(7) 0.071(9) -0.010(6) -0.028(6) 0.012(6)
C185 0.072(8) 0.060(8) 0.059(9) -0.015(7) -0.030(7) 0.020(6)
C186 0.082(10) 0.097(11) 0.049(8) -0.012(8) -0.009(7) 0.002(8)
C187 0.071(8) 0.059(8) 0.053(8) 0.006(6) 0.001(7) 0.013(6)
C188 0.070(8) 0.048(7) 0.059(8) 0.001(6) -0.010(6) 0.006(6)
C189 0.148(17) 0.097(13) 0.102(15) -0.043(11) -0.059(13) 0.005(12)
C190 0.132(16) 0.073(11) 0.093(14) 0.023(10) 0.021(12) 0.010(11)
C191 0.051(6) 0.032(5) 0.043(6) 0.000(5) -0.014(5) 0.005(5)
C192 0.051(6) 0.042(6) 0.065(8) -0.013(6) -0.007(5) 0.010(5)
C193 0.053(7) 0.041(6) 0.048(7) 0.001(5) -0.011(5) -0.007(5)
C194 0.045(6) 0.042(6) 0.078(9) -0.009(6) -0.004(6) -0.005(5)
C195 0.044(6) 0.061(7) 0.062(8) -0.011(6) -0.009(5) -0.010(5)
C196 0.017(5) 0.086(8) 0.041(6) -0.016(6) 0.003(4) -0.009(5)
C197 0.092(11) 0.039(7) 0.089(11) 0.002(7) -0.022(8) -0.023(7)
C198 0.062(9) 0.075(10) 0.091(12) -0.004(9) -0.017(8) -0.019(8)
B3 0.033(6) 0.034(6) 0.056(8) -0.001(5) -0.008(5) -0.002(5)
F25 0.161(11) 0.40(2) 0.204(15) -0.217(16) -0.036(10) -0.071(14)
F26 0.340(19) 0.244(16) 0.093(9) -0.033(9) -0.111(11) -0.069(14)
F27 0.285(18) 0.190(13) 0.39(2) -0.213(16) -0.221(17) 0.102(12)
F28 0.165(9) 0.097(8) 0.163(10) 0.046(7) -0.033(8) -0.034(7)
F29 0.088(6) 0.136(8) 0.151(10) 0.047(7) -0.011(6) -0.045(6)
F30 0.252(14) 0.232(14) 0.122(10) -0.061(9) 0.115(10) -0.121(12)
F31 0.073(5) 0.063(5) 0.215(11) 0.038(6) -0.029(6) 0.006(4)
F32 0.128(7) 0.063(5) 0.098(7) 0.022(5) -0.014(5) 0.000(5)
F33 0.201(10) 0.047(5) 0.157(9) -0.039(5) -0.072(7) 0.030(5)
F34 0.038(6) 0.146(11) 0.143(11) -0.075(9) -0.013(6) 0.004(6)
F35 0.060(8) 0.105(10) 0.162(14) 0.026(10) -0.031(9) -0.035(8)
F36 0.073(10) 0.131(13) 0.096(9) -0.009(8) -0.038(7) -0.002(9)
F34' 0.066(13) 0.150(19) 0.112(17) -0.023(16) 0.001(13) -0.004(16)
F35' 0.065(14) 0.107(15) 0.137(17) -0.047(14) -0.015(14) -0.030(12)
F36' 0.036(12) 0.107(17) 0.131(17) 0.025(16) -0.018(14) 0.003(14)
N5 0.048(5) 0.026(4) 0.046(5) 0.004(4) -0.010(4) 0.008(4)
N6 0.039(5) 0.037(5) 0.045(5) 0.001(4) -0.012(4) 0.005(4)
Os3 0.0370(2) 0.0346(2) 0.0510(3) 0.00237(19) -0.01019(19) 0.00128(17)
P5 0.0439(15) 0.0352(15) 0.0523(18) 0.0043(13) -0.0113(13) 0.0016(12)
P6 0.0451(16) 0.0417(16) 0.0546(19) -0.0010(14) -0.0067(13) -0.0010(12)
S9 0.0380(14) 0.0443(15) 0.0643(19) 0.0087(14) -0.0094(13) 0.0023(12)
S10 0.0521(16) 0.0386(15) 0.0607(19) 0.0043(13) -0.0062(13) -0.0003(12)
S11 0.0353(14) 0.0595(18) 0.078(2) -0.0171(16) -0.0167(14) 0.0050(13)
S12 0.0373(14) 0.0415(15) 0.0547(17) -0.0043(13) -0.0105(12) -0.0009(11)
C199 0.14(3) 0.12(3) 0.16(4) 0.03(3) -0.06(3) 0.01(3)
C200 0.20(4) 0.08(2) 0.14(3) 0.00(2) -0.11(3) -0.06(3)
C201 0.23(4) 0.07(2) 0.14(3) -0.04(2) -0.07(3) -0.04(2)
C202 0.136(11) 0.127(12) 0.132(11) -0.040(8) 0.004(8) 0.002(8)
C203 0.139(12) 0.130(12) 0.135(11) -0.048(8) 0.002(8) 0.006(8)
C204 0.144(11) 0.132(11) 0.140(11) -0.042(8) 0.003(8) 0.000(8)
C205 0.21(2) 0.15(2) 0.21(2) -0.042(16) 0.027(17) 0.013(16)
C206 0.097(8) 0.093(8) 0.094(8) -0.027(6) -0.010(7) -0.005(7)
C207 0.106(8) 0.113(8) 0.101(8) -0.027(7) -0.017(7) -0.008(7)
C208 0.111(8) 0.104(8) 0.100(8) -0.028(7) -0.008(7) -0.007(7)
C209 0.106(8) 0.095(8) 0.106(8) -0.021(7) -0.015(7) 0.000(7)
C210 0.109(8) 0.116(8) 0.106(8) -0.027(7) -0.011(7) -0.003(7)
C211 0.110(8) 0.099(8) 0.100(8) -0.029(7) -0.012(7) -0.003(7)
C212 0.151(15) 0.152(16) 0.116(15) -0.028(13) -0.041(13) 0.012(14)
C213 0.149(10) 0.148(10) 0.141(10) -0.042(7) -0.005(7) -0.002(7)
C214 0.162(10) 0.158(10) 0.151(10) -0.053(7) -0.019(7) -0.003(7)
C215 0.162(10) 0.149(10) 0.157(10) -0.047(7) -0.012(7) -0.010(7)
C216 0.161(10) 0.159(10) 0.160(10) -0.044(7) -0.018(7) -0.006(7)
C217 0.165(10) 0.161(10) 0.158(10) -0.041(7) -0.013(7) -0.008(7)
C218 0.154(10) 0.147(10) 0.151(10) -0.047(7) -0.007(7) -0.008(7)
C219 0.203(18) 0.201(18) 0.194(18) -0.053(14) -0.019(15) 0.006(15)

loop_
_atom_type_symbol
_atom_type_description
_atom_type_scat_dispersion_real
_atom_type_scat_dispersion_imag
_atom_type_scat_source
C C 0.0033 0.0016 'International Tables Vol C Tables 4.2.6.8 and 6.1.1.4'
H H 0.0000 0.0000 'International Tables Vol C Tables 4.2.6.8 and 6.1.1.4'
B B 0.0013 0.0007 'International Tables Vol C Tables 4.2.6.8 and 6.1.1.4'
F F 0.0171 0.0103 'International Tables Vol C Tables 4.2.6.8 and 6.1.1.4'
N N 0.0061 0.0033 'International Tables Vol C Tables 4.2.6.8 and 6.1.1.4'
Os Os -1.2165 7.6030 'International Tables Vol C Tables 4.2.6.8 and 6.1.1.4'
P P 0.1023 0.0942 'International Tables Vol C Tables 4.2.6.8 and 6.1.1.4'
S S 0.1246 0.1234 'International Tables Vol C Tables 4.2.6.8 and 6.1.1.4'

loop_
_geom_angle_atom_site_label_1
_geom_angle_atom_site_label_2
_geom_angle_atom_site_label_3
_geom_angle
_geom_angle_site_symmetry_1
_geom_angle_site_symmetry_3
_geom_angle_publ_flag
C2 C1 C6 118.7(11) . . ?
C2 C1 P1 119.1(8) . . ?
C6 C1 P1 121.8(9) . . ?
C1 C2 C3 120.5(11) . . ?
C1 C2 H2 119.8 . . ?
C3 C2 H2 119.8 . . ?
C4 C3 C2 119.8(11) . . ?
C4 C3 H3 120.1 . . ?
C2 C3 H3 120.1 . . ?
C3 C4 C5 120.7(11) . . ?
C3 C4 H4 119.6 . . ?
C5 C4 H4 119.6 . . ?
C4 C5 C6 119.6(11) . . ?
C4 C5 H5 120.2 . . ?
C6 C5 H5 120.2 . . ?
C1 C6 C5 120.7(11) . . ?
C1 C6 H6 119.7 . . ?
C5 C6 H6 119.7 . . ?
C12 C7 C8 116.6(10) . . ?
C12 C7 P1 121.9(8) . . ?
C8 C7 P1 121.6(9) . . ?
C9 C8 C7 122.8(11) . . ?
C9 C8 H8 118.6 . . ?
C7 C8 H8 118.6 . . ?
C8 C9 C10 120.5(11) . . ?
C8 C9 H9 119.8 . . ?
C10 C9 H9 119.8 . . ?
C9 C10 C11 119.5(12) . . ?
C9 C10 H10 120.3 . . ?
C11 C10 H10 120.3 . . ?
C12 C11 C10 118.6(13) . . ?
C12 C11 H11 120.7 . . ?
C10 C11 H11 120.7 . . ?
C7 C12 C11 122.0(12) . . ?
C7 C12 H12 119.0 . . ?
C11 C12 H12 119.0 . . ?
C14 C13 C18 117.6(9) . . ?
C14 C13 P1 122.8(8) . . ?
C18 C13 P1 119.5(7) . . ?
C13 C14 C15 120.0(10) . . ?
C13 C14 H14 120.0 . . ?
C15 C14 H14 120.0 . . ?
C16 C15 C14 122.4(10) . . ?
C16 C15 H15 118.8 . . ?
C14 C15 H15 118.8 . . ?
C15 C16 C17 118.0(10) . . ?
C15 C16 H16 121.0 . . ?
C17 C16 H16 121.0 . . ?
C18 C17 C16 121.7(11) . . ?
C18 C17 H17 119.1 . . ?
C16 C17 H17 119.1 . . ?
C17 C18 C13 120.3(10) . . ?
C17 C18 H18 119.9 . . ?
C13 C18 H18 119.9 . . ?
C20 C19 C24 116.4(10) . . ?
C20 C19 P2 124.1(8) . . ?
C24 C19 P2 119.4(8) . . ?
C21 C20 C19 122.1(11) . . ?
C21 C20 H20 118.9 . . ?
C19 C20 H20 118.9 . . ?
C20 C21 C22 120.4(11) . . ?
C20 C21 H21 119.8 . . ?
C22 C21 H21 119.8 . . ?
C23 C22 C21 119.7(11) . . ?
C23 C22 H22 120.1 . . ?
C21 C22 H22 120.1 . . ?
C22 C23 C24 119.9(11) . . ?
C22 C23 H23 120.0 . . ?
C24 C23 H23 120.0 . . ?
C23 C24 C19 121.4(10) . . ?
C23 C24 H24 119.3 . . ?
C19 C24 H24 119.3 . . ?
C26 C25 C30 119.3(9) . . ?
C26 C25 P2 118.0(7) . . ?
C30 C25 P2 122.4(8) . . ?
C25 C26 C27 119.4(10) . . ?
C25 C26 H26 120.3 . . ?
C27 C26 H26 120.3 . . ?
C28 C27 C26 121.3(11) . . ?
C28 C27 H27 119.3 . . ?
C26 C27 H27 119.3 . . ?
C27 C28 C29 119.9(11) . . ?
C27 C28 H28 120.1 . . ?
C29 C28 H28 120.1 . . ?
C28 C29 C30 120.1(11) . . ?
C28 C29 H29 119.9 . . ?
C30 C29 H29 119.9 . . ?
C25 C30 C29 119.9(11) . . ?
C25 C30 H30 120.1 . . ?
C29 C30 H30 120.1 . . ?
C32 C31 C36 118.1(10) . . ?
C32 C31 P2 123.1(8) . . ?
C36 C31 P2 118.8(8) . . ?
C31 C32 C33 119.8(12) . . ?
C31 C32 H32 120.1 . . ?
C33 C32 H32 120.1 . . ?
C34 C33 C32 121.8(13) . . ?
C34 C33 H33 119.1 . . ?
C32 C33 H33 119.1 . . ?
C33 C34 C35 118.0(13) . . ?
C33 C34 H34 121.0 . . ?
C35 C34 H34 121.0 . . ?
C36 C35 C34 120.6(13) . . ?
C36 C35 H35 119.7 . . ?
C34 C35 H35 119.7 . . ?
C35 C36 C31 121.6(12) . . ?
C35 C36 H36 119.2 . . ?
C31 C36 H36 119.2 . . ?
N1 C37 S1 114.8(7) . . ?
N1 C37 S2 115.5(8) . . ?
S1 C37 S2 129.7(6) . . ?
N1 C38 C39 127.3(9) . . ?
N1 C38 C43 112.6(10) . . ?
C39 C38 C43 120.1(10) . . ?
C38 C39 C40 118.0(10) . . ?
C38 C39 H39 121.0 . . ?
C40 C39 H39 121.0 . . ?
C39 C40 C41 120.7(12) . . ?
C39 C40 H40 119.6 . . ?
C41 C40 H40 119.6 . . ?
C42 C41 C40 121.0(11) . . ?
C42 C41 H41 119.5 . . ?
C40 C41 H41 119.5 . . ?
C43 C42 C41 118.4(11) . . ?
C43 C42 H42 120.8 . . ?
C41 C42 H42 120.8 . . ?
C42 C43 C38 121.6(11) . . ?
C42 C43 S2 127.8(9) . . ?
C38 C43 S2 110.6(8) . . ?
N2 C44 S3 130.5(7) . . ?
N2 C44 S4 112.3(7) . . ?
S3 C44 S4 117.3(5) . . ?
C46 C45 C50 120.3(8) . . ?
C46 C45 S4 128.8(8) . . ?
C50 C45 S4 110.9(7) . . ?
C47 C46 C45 119.7(10) . . ?
C47 C46 H46 120.1 . . ?
C45 C46 H46 120.1 . . ?
C46 C47 C48 119.0(10) . . ?
C46 C47 H47 120.5 . . ?
C48 C47 H47 120.5 . . ?
C49 C48 C47 122.9(9) . . ?
C49 C48 H48 118.6 . . ?
C47 C48 H48 118.6 . . ?
C48 C49 C50 118.5(9) . . ?
C48 C49 H49 120.7 . . ?
C50 C49 H49 120.7 . . ?
C45 C50 C49 119.6(9) . . ?
C45 C50 N2 112.6(8) . . ?
C49 C50 N2 127.8(9) . . ?
C56 C51 C52 116.0(9) . . ?
C56 C51 B1 123.4(9) . . ?
C52 C51 B1 120.4(9) . . ?
C53 C52 C51 121.3(10) . . ?
C53 C52 H52 119.3 . . ?
C51 C52 H52 119.3 . . ?
C52 C53 C54 122.3(10) . . ?
C52 C53 C57 118.5(10) . . ?
C54 C53 C57 119.1(10) . . ?
C53 C54 C55 118.1(9) . . ?
C53 C54 H54 120.9 . . ?
C55 C54 H54 120.9 . . ?
C54 C55 C56 121.4(9) . . ?
C54 C55 C58 120.6(9) . . ?
C56 C55 C58 118.0(10) . . ?
C55 C56 C51 120.9(9) . . ?
C55 C56 H56 119.6 . . ?
C51 C56 H56 119.6 . . ?
F3' C57 F1' 107(2) . . ?
F3' C57 F2' 98(2) . . ?
F1' C57 F2' 109(2) . . ?
F3 C57 F2 106.7(11) . . ?
F3 C57 F1 105.6(12) . . ?
F2 C57 F1 103.0(11) . . ?
F3 C57 C53 116.2(11) . . ?
F3' C57 C53 116.2(15) . . ?
F1' C57 C53 113.3(15) . . ?
F2' C57 C53 112.5(14) . . ?
F2 C57 C53 110.1(13) . . ?
F1 C57 C53 114.2(10) . . ?
F4 C58 F6 110.4(13) . . ?
F5' C58 F4' 119.9(19) . . ?
F5' C58 F6' 99.4(17) . . ?
F4' C58 F6' 94.9(15) . . ?
F4 C58 F5 103.9(12) . . ?
F6 C58 F5 101.1(12) . . ?
F5' C58 C55 118.5(13) . . ?
F4 C58 C55 115.0(15) . . ?
F6 C58 C55 113.9(12) . . ?
F4' C58 C55 111.9(13) . . ?
F6' C58 C55 107.1(11) . . ?
F5 C58 C55 111.0(11) . . ?
C64 C59 C60 114.0(9) . . ?
C64 C59 B1 127.3(9) . . ?
C60 C59 B1 118.8(8) . . ?
C59 C60 C61 122.1(10) . . ?
C59 C60 H60 118.9 . . ?
C61 C60 H60 118.9 . . ?
C62 C61 C60 120.2(11) . . ?
C62 C61 C65 118.7(10) . . ?
C60 C61 C65 121.0(10) . . ?
C63 C62 C61 119.7(10) . . ?
C63 C62 H62 120.1 . . ?
C61 C62 H62 120.1 . . ?
C62 C63 C64 120.1(10) . . ?
C62 C63 C66 121.1(10) . . ?
C64 C63 C66 118.6(11) . . ?
C63 C64 C59 123.7(10) . . ?
C63 C64 H64 118.1 . . ?
C59 C64 H64 118.1 . . ?
F7 C65 F8 106.2(9) . . ?
F7 C65 F9 106.3(9) . . ?
F8 C65 F9 105.6(8) . . ?
F7 C65 C61 113.5(9) . . ?
F8 C65 C61 113.4(10) . . ?
F9 C65 C61 111.4(9) . . ?
F11' C66 F12' 109(2) . . ?
F12 C66 F11 105.9(12) . . ?
F11' C66 F10' 108(2) . . ?
F12' C66 F10' 101.5(19) . . ?
F12 C66 F10 106.1(10) . . ?
F11 C66 F10 102.2(10) . . ?
F11' C66 C63 114.8(15) . . ?
F12 C66 C63 115.4(10) . . ?
F12' C66 C63 115.7(14) . . ?
F11 C66 C63 113.1(10) . . ?
F10' C66 C63 106.4(13) . . ?
F10 C66 C63 113.0(11) . . ?
C59 B1 N2 113.5(8) . . ?
C59 B1 C51 116.3(8) . . ?
N2 B1 C51 105.8(8) . . ?
C59 B1 H1A 109(4) . . ?
N2 B1 H1A 110(4) . . ?
C51 B1 H1A 102(4) . . ?
C37 N1 C38 112.5(8) . . ?
C37 N1 Os1 98.8(6) . . ?
C38 N1 Os1 148.6(7) . . ?
C44 N2 C50 112.7(8) . . ?
C44 N2 B1 126.4(8) . . ?
C50 N2 B1 120.1(7) . . ?
N1 Os1 P1 89.1(2) . . ?
N1 Os1 P2 163.7(2) . . ?
P1 Os1 P2 98.98(9) . . ?
N1 Os1 S3 91.0(2) . . ?
P1 Os1 S3 90.03(9) . . ?
P2 Os1 S3 103.00(9) . . ?
N1 Os1 S1 67.3(2) . . ?
P1 Os1 S1 92.91(9) . . ?
P2 Os1 S1 98.05(10) . . ?
S3 Os1 S1 158.01(9) . . ?
N1 Os1 H1A 89(2) . . ?
P1 Os1 H1A 174(2) . . ?
P2 Os1 H1A 84.5(19) . . ?
S3 Os1 H1A 84(2) . . ?
S1 Os1 H1A 92(2) . . ?
C7 P1 C13 101.8(5) . . ?
C7 P1 C1 100.0(5) . . ?
C13 P1 C1 101.5(4) . . ?
C7 P1 Os1 110.1(3) . . ?
C13 P1 Os1 118.4(3) . . ?
C1 P1 Os1 121.8(4) . . ?
C19 P2 C31 100.4(5) . . ?
C19 P2 C25 101.7(4) . . ?
C31 P2 C25 99.4(5) . . ?
C19 P2 Os1 114.6(3) . . ?
C31 P2 Os1 113.5(3) . . ?
C25 P2 Os1 123.8(4) . . ?
C37 S1 Os1 79.1(3) . . ?
C37 S2 C43 88.8(5) . . ?
C44 S3 Os1 107.8(3) . . ?
C45 S4 C44 91.3(5) . . ?
C72 C67 C68 119.4(9) . . ?
C72 C67 P4 121.8(7) . . ?
C68 C67 P4 118.8(8) . . ?
C69 C68 C67 119.3(10) . . ?
C69 C68 H68 120.4 . . ?
C67 C68 H68 120.4 . . ?
C70 C69 C68 120.4(10) . . ?
C70 C69 H69 119.8 . . ?
C68 C69 H69 119.8 . . ?
C69 C70 C71 120.0(10) . . ?
C69 C70 H70 120.0 . . ?
C71 C70 H70 120.0 . . ?
C72 C71 C70 120.7(10) . . ?
C72 C71 H71 119.6 . . ?
C70 C71 H71 119.6 . . ?
C71 C72 C67 120.2(9) . . ?
C71 C72 H72 119.9 . . ?
C67 C72 H72 119.9 . . ?
C78 C73 C74 118.2(9) . . ?
C78 C73 P4 119.6(7) . . ?
C74 C73 P4 122.1(7) . . ?
C75 C74 C73 120.8(10) . . ?
C75 C74 H74 119.6 . . ?
C73 C74 H74 119.6 . . ?
C74 C75 C76 120.2(9) . . ?
C74 C75 H75 119.9 . . ?
C76 C75 H75 119.9 . . ?
C77 C76 C75 119.1(9) . . ?
C77 C76 H76 120.4 . . ?
C75 C76 H76 120.4 . . ?
C76 C77 C78 119.0(10) . . ?
C76 C77 H77 120.5 . . ?
C78 C77 H77 120.5 . . ?
C73 C78 C77 122.6(10) . . ?
C73 C78 H78 118.7 . . ?
C77 C78 H78 118.7 . . ?
C84 C79 C80 116.6(9) . . ?
C84 C79 P4 122.1(7) . . ?
C80 C79 P4 121.3(7) . . ?
C81 C80 C79 121.2(9) . . ?
C81 C80 H80 119.4 . . ?
C79 C80 H80 119.4 . . ?
C80 C81 C82 121.1(10) . . ?
C80 C81 H81 119.4 . . ?
C82 C81 H81 119.4 . . ?
C81 C82 C83 118.0(10) . . ?
C81 C82 H82 121.0 . . ?
C83 C82 H82 121.0 . . ?
C84 C83 C82 120.3(10) . . ?
C84 C83 H83 119.9 . . ?
C82 C83 H83 119.9 . . ?
C83 C84 C79 122.8(9) . . ?
C83 C84 H84 118.6 . . ?
C79 C84 H84 118.6 . . ?
C90 C85 C86 117.9(10) . . ?
C90 C85 P3 121.5(8) . . ?
C86 C85 P3 120.6(8) . . ?
C87 C86 C85 120.0(12) . . ?
C87 C86 H86 120.0 . . ?
C85 C86 H86 120.0 . . ?
C88 C87 C86 121.6(12) . . ?
C88 C87 H87 119.2 . . ?
C86 C87 H87 119.2 . . ?
C87 C88 C89 119.9(11) . . ?
C87 C88 H88 120.1 . . ?
C89 C88 H88 120.1 . . ?
C90 C89 C88 119.2(12) . . ?
C90 C89 H89 120.4 . . ?
C88 C89 H89 120.4 . . ?
C89 C90 C85 121.4(12) . . ?
C89 C90 H90 119.3 . . ?
C85 C90 H90 119.3 . . ?
C96 C91 C92 120.2(10) . . ?
C96 C91 P3 117.2(8) . . ?
C92 C91 P3 122.0(8) . . ?
C93 C92 C91 119.8(11) . . ?
C93 C92 H92 120.1 . . ?
C91 C92 H92 120.1 . . ?
C94 C93 C92 120.0(12) . . ?
C94 C93 H93 120.0 . . ?
C92 C93 H93 120.0 . . ?
C93 C94 C95 120.1(12) . . ?
C93 C94 H94 120.0 . . ?
C95 C94 H94 120.0 . . ?
C94 C95 C96 119.1(11) . . ?
C94 C95 H95 120.4 . . ?
C96 C95 H95 120.4 . . ?
C91 C96 C95 120.7(11) . . ?
C91 C96 H96 119.6 . . ?
C95 C96 H96 119.6 . . ?
C102 C97 C98 118.7(11) . . ?
C102 C97 P3 119.1(8) . . ?
C98 C97 P3 122.0(10) . . ?
C97 C98 C99 120.5(13) . . ?
C97 C98 H98 119.8 . . ?
C99 C98 H98 119.8 . . ?
C100 C99 C98 120.1(14) . . ?
C100 C99 H99 120.0 . . ?
C98 C99 H99 120.0 . . ?
C99 C100 C101 120.5(13) . . ?
C99 C100 H100 119.8 . . ?
C101 C100 H100 119.8 . . ?
C100 C101 C102 120.6(14) . . ?
C100 C101 H101 119.7 . . ?
C102 C101 H101 119.7 . . ?
C97 C102 C101 119.6(12) . . ?
C97 C102 H102 120.2 . . ?
C101 C102 H102 120.2 . . ?
N3 C103 S5 113.9(7) . . ?
N3 C103 S6 114.6(7) . . ?
S5 C103 S6 131.4(6) . . ?
N3 C104 C105 128.0(9) . . ?
N3 C104 C109 112.8(8) . . ?
C105 C104 C109 119.2(9) . . ?
C106 C105 C104 119.8(9) . . ?
C106 C105 H105 120.1 . . ?
C104 C105 H105 120.1 . . ?
C105 C106 C107 120.3(10) . . ?
C105 C106 H106 119.8 . . ?
C107 C106 H106 119.8 . . ?
C108 C107 C106 120.9(10) . . ?
C108 C107 H107 119.5 . . ?
C106 C107 H107 119.5 . . ?
C107 C108 C109 118.6(10) . . ?
C107 C108 H108 120.7 . . ?
C109 C108 H108 120.7 . . ?
C108 C109 C104 121.1(9) . . ?
C108 C109 S6 128.4(8) . . ?
C104 C109 S6 110.4(7) . . ?
C115 C110 C111 115.1(9) . . ?
C115 C110 B2 124.6(10) . . ?
C111 C110 B2 120.3(9) . . ?
C112 C111 C110 121.6(10) . . ?
C112 C111 H111 119.2 . . ?
C110 C111 H111 119.2 . . ?
C113 C112 C111 121.7(11) . . ?
C113 C112 C116 119.4(10) . . ?
C111 C112 C116 118.9(11) . . ?
C114 C113 C112 118.0(10) . . ?
C114 C113 H113 121.0 . . ?
C112 C113 H113 121.0 . . ?
C113 C114 C115 120.5(10) . . ?
C113 C114 C117 120.4(10) . . ?
C115 C114 C117 119.1(10) . . ?
C110 C115 C114 123.0(10) . . ?
C110 C115 H115 118.5 . . ?
C114 C115 H115 118.5 . . ?
F15 C116 F13 113.8(13) . . ?
F13' C116 F14' 110.0(18) . . ?
F15 C116 F14 100.8(11) . . ?
F13 C116 F14 99.9(11) . . ?
F13' C116 C112 123.1(14) . . ?
F15 C116 C112 115.9(16) . . ?
F13 C116 C112 116.5(11) . . ?
F14' C116 C112 116(2) . . ?
F14 C116 C112 106.8(10) . . ?
F13' C116 F15' 98.8(15) . . ?
F14' C116 F15' 95.4(14) . . ?
C112 C116 F15' 107.7(12) . . ?
F17 C117 F16 107.4(8) . . ?
F17 C117 F18 105.9(9) . . ?
F16 C117 F18 104.9(8) . . ?
F17 C117 C114 114.2(9) . . ?
F16 C117 C114 111.7(9) . . ?
F18 C117 C114 112.2(9) . . ?
N4 C118 S7 131.7(7) . . ?
N4 C118 S8 113.7(7) . . ?
S7 C118 S8 114.6(6) . . ?
C124 C119 C120 119.5(9) . . ?
C124 C119 N4 114.9(9) . . ?
C120 C119 N4 125.6(9) . . ?
C119 C120 C121 118.0(10) . . ?
C119 C120 H120 121.0 . . ?
C121 C120 H120 121.0 . . ?
C122 C121 C120 119.8(11) . . ?
C122 C121 H121 120.1 . . ?
C120 C121 H121 120.1 . . ?
C121 C122 C123 122.6(10) . . ?
C121 C122 H122 118.7 . . ?
C123 C122 H122 118.7 . . ?
C124 C123 C122 117.0(10) . . ?
C124 C123 H123 121.5 . . ?
C122 C123 H123 121.5 . . ?
C119 C124 C123 123.2(10) . . ?
C119 C124 S8 109.9(7) . . ?
C123 C124 S8 126.9(9) . . ?
C126 C125 C130 115.8(10) . . ?
C126 C125 B2 119.0(9) . . ?
C130 C125 B2 125.1(9) . . ?
C125 C126 C127 120.3(10) . . ?
C125 C126 H126 119.8 . . ?
C127 C126 H126 119.8 . . ?
C128 C127 C126 122.7(10) . . ?
C128 C127 C131 118.5(11) . . ?
C126 C127 C131 118.7(11) . . ?
C127 C128 C129 118.0(11) . . ?
C127 C128 H128 121.0 . . ?
C129 C128 H128 121.0 . . ?
C130 C129 C128 119.9(9) . . ?
C130 C129 C132 119.7(10) . . ?
C128 C129 C132 120.4(10) . . ?
C129 C130 C125 123.1(9) . . ?
C129 C130 H130 118.5 . . ?
C125 C130 H130 118.5 . . ?
F21 C131 F19 108.5(12) . . ?
F19' C131 F20' 117(2) . . ?
F19' C131 F21' 99(2) . . ?
F20' C131 F21' 103(2) . . ?
F21 C131 F20 105.1(12) . . ?
F19 C131 F20 101.3(11) . . ?
F19' C131 C127 114.2(15) . . ?
F21 C131 C127 115.1(11) . . ?
F19 C131 C127 112.4(11) . . ?
F20' C131 C127 108.9(15) . . ?
F21' C131 C127 114.0(14) . . ?
F20 C131 C127 113.2(12) . . ?
F22 C132 F24 104.6(9) . . ?
F22 C132 F23 104.7(9) . . ?
F24 C132 F23 105.9(9) . . ?
F22 C132 C129 112.7(9) . . ?
F24 C132 C129 114.0(9) . . ?
F23 C132 C129 114.0(10) . . ?
N4 B2 C125 114.0(8) . . ?
N4 B2 C110 106.5(8) . . ?
C125 B2 C110 114.5(9) . . ?
N4 B2 H2A 100(4) . . ?
C125 B2 H2A 121(4) . . ?
C110 B2 H2A 99(4) . . ?
C103 N3 C104 112.6(8) . . ?
C103 N3 Os2 99.1(6) . . ?
C104 N3 Os2 148.2(6) . . ?
C118 N4 C119 111.3(8) . . ?
C118 N4 B2 125.7(8) . . ?
C119 N4 B2 122.2(8) . . ?
N3 Os2 P4 89.31(19) . . ?
N3 Os2 P3 164.6(2) . . ?
P4 Os2 P3 98.00(9) . . ?
N3 Os2 S7 91.6(2) . . ?
P4 Os2 S7 89.73(9) . . ?
P3 Os2 S7 101.87(9) . . ?
N3 Os2 S5 66.9(2) . . ?
P4 Os2 S5 93.02(9) . . ?
P3 Os2 S5 99.09(9) . . ?
S7 Os2 S5 158.26(9) . . ?
N3 Os2 H2A 90.9(18) . . ?
P4 Os2 H2A 167(2) . . ?
P3 Os2 H2A 85.0(18) . . ?
S7 Os2 H2A 78(2) . . ?
S5 Os2 H2A 99(2) . . ?
C97 P3 C85 99.2(4) . . ?
C97 P3 C91 100.2(5) . . ?
C85 P3 C91 100.8(5) . . ?
C97 P3 Os2 112.2(4) . . ?
C85 P3 Os2 118.7(3) . . ?
C91 P3 Os2 122.0(3) . . ?
C79 P4 C73 102.1(4) . . ?
C79 P4 C67 101.5(4) . . ?
C73 P4 C67 101.5(4) . . ?
C79 P4 Os2 117.8(3) . . ?
C73 P4 Os2 120.3(3) . . ?
C67 P4 Os2 110.9(3) . . ?
C103 S5 Os2 80.1(3) . . ?
C103 S6 C109 89.6(5) . . ?
C118 S7 Os2 107.6(4) . . ?
C124 S8 C118 90.1(5) . . ?
C134 C133 C138 119.1(10) . . ?
C134 C133 P5 122.4(8) . . ?
C138 C133 P5 118.4(9) . . ?
C135 C134 C133 120.8(11) . . ?
C135 C134 H134 119.6 . . ?
C133 C134 H134 119.6 . . ?
C134 C135 C136 121.4(12) . . ?
C134 C135 H135 119.3 . . ?
C136 C135 H135 119.3 . . ?
C135 C136 C137 118.4(12) . . ?
C135 C136 H136 120.8 . . ?
C137 C136 H136 120.8 . . ?
C136 C137 C138 121.1(12) . . ?
C136 C137 H137 119.5 . . ?
C138 C137 H137 119.5 . . ?
C133 C138 C137 119.1(11) . . ?
C133 C138 H138 120.4 . . ?
C137 C138 H138 120.4 . . ?
C144 C139 C140 117.1(9) . . ?
C144 C139 P5 120.3(7) . . ?
C140 C139 P5 122.5(8) . . ?
C141 C140 C139 120.1(11) . . ?
C141 C140 H140 120.0 . . ?
C139 C140 H140 120.0 . . ?
C142 C141 C140 122.7(11) . . ?
C142 C141 H141 118.6 . . ?
C140 C141 H141 118.6 . . ?
C141 C142 C143 118.2(11) . . ?
C141 C142 H142 120.9 . . ?
C143 C142 H142 120.9 . . ?
C144 C143 C142 121.1(11) . . ?
C144 C143 H143 119.4 . . ?
C142 C143 H143 119.4 . . ?
C143 C144 C139 120.8(10) . . ?
C143 C144 H144 119.6 . . ?
C139 C144 H144 119.6 . . ?
C146 C145 C150 117.7(11) . . ?
C146 C145 P5 122.9(9) . . ?
C150 C145 P5 119.4(9) . . ?
C147 C146 C145 121.8(11) . . ?
C147 C146 H146 119.1 . . ?
C145 C146 H146 119.1 . . ?
C146 C147 C148 120.3(11) . . ?
C146 C147 H147 119.8 . . ?
C148 C147 H147 119.8 . . ?
C149 C148 C147 118.2(11) . . ?
C149 C148 H148 120.9 . . ?
C147 C148 H148 120.9 . . ?
C148 C149 C150 123.0(12) . . ?
C148 C149 H149 118.5 . . ?
C150 C149 H149 118.5 . . ?
C149 C150 C145 119.0(12) . . ?
C149 C150 H150 120.5 . . ?
C145 C150 H150 120.5 . . ?
C152 C151 C156 117.2(11) . . ?
C152 C151 P6 123.1(9) . . ?
C156 C151 P6 119.7(9) . . ?
C151 C152 C153 119.2(13) . . ?
C151 C152 H152 120.4 . . ?
C153 C152 H152 120.4 . . ?
C154 C153 C152 122.2(13) . . ?
C154 C153 H153 118.9 . . ?
C152 C153 H153 118.9 . . ?
C153 C154 C155 119.1(12) . . ?
C153 C154 H154 120.4 . . ?
C155 C154 H154 120.4 . . ?
C156 C155 C154 120.0(12) . . ?
C156 C155 H155 120.0 . . ?
C154 C155 H155 120.0 . . ?
C155 C156 C151 122.1(11) . . ?
C155 C156 H156 119.0 . . ?
C151 C156 H156 119.0 . . ?
C162 C157 C158 118.3(10) . . ?
C162 C157 P6 121.0(9) . . ?
C158 C157 P6 119.9(8) . . ?
C159 C158 C157 120.8(11) . . ?
C159 C158 H158 119.6 . . ?
C157 C158 H158 119.6 . . ?
C158 C159 C160 119.8(12) . . ?
C158 C159 H159 120.1 . . ?
C160 C159 H159 120.1 . . ?
C161 C160 C159 118.5(11) . . ?
C161 C160 H160 120.7 . . ?
C159 C160 H160 120.7 . . ?
C160 C161 C162 121.8(12) . . ?
C160 C161 H161 119.1 . . ?
C162 C161 H161 119.1 . . ?
C157 C162 C161 120.7(12) . . ?
C157 C162 H162 119.6 . . ?
C161 C162 H162 119.6 . . ?
C164 C163 C168 120.7(10) . . ?
C164 C163 P6 122.3(9) . . ?
C168 C163 P6 117.0(8) . . ?
C163 C164 C165 120.3(12) . . ?
C163 C164 H164 119.8 . . ?
C165 C164 H164 119.8 . . ?
C164 C165 C166 120.4(13) . . ?
C164 C165 H165 119.8 . . ?
C166 C165 H165 119.8 . . ?
C167 C166 C165 119.2(12) . . ?
C167 C166 H166 120.4 . . ?
C165 C166 H166 120.4 . . ?
C166 C167 C168 120.7(12) . . ?
C166 C167 H167 119.7 . . ?
C168 C167 H167 119.7 . . ?
C167 C168 C163 118.6(11) . . ?
C167 C168 H168 120.7 . . ?
C163 C168 H168 120.7 . . ?
N5 C169 S10 115.4(7) . . ?
N5 C169 S9 111.9(7) . . ?
S10 C169 S9 132.7(6) . . ?
C171 C170 N5 113.8(9) . . ?
C171 C170 C175 120.1(9) . . ?
N5 C170 C175 126.2(9) . . ?
C172 C171 C170 121.9(10) . . ?
C172 C171 S10 127.7(8) . . ?
C170 C171 S10 110.4(7) . . ?
C173 C172 C171 117.9(10) . . ?
C173 C172 H172 121.1 . . ?
C171 C172 H172 121.1 . . ?
C174 C173 C172 121.6(10) . . ?
C174 C173 H173 119.2 . . ?
C172 C173 H173 119.2 . . ?
C173 C174 C175 121.7(11) . . ?
C173 C174 H174 119.1 . . ?
C175 C174 H174 119.1 . . ?
C170 C175 C174 116.8(10) . . ?
C170 C175 H175 121.6 . . ?
C174 C175 H175 121.6 . . ?
N6 C176 S12 131.1(7) . . ?
N6 C176 S11 112.9(8) . . ?
S12 C176 S11 116.0(6) . . ?
C178 C177 C182 121.5(11) . . ?
C178 C177 S11 128.5(9) . . ?
C182 C177 S11 110.0(8) . . ?
C179 C178 C177 118.0(11) . . ?
C179 C178 H178 121.0 . . ?
C177 C178 H178 121.0 . . ?
C178 C179 C180 120.7(11) . . ?
C178 C179 H179 119.6 . . ?
C180 C179 H179 119.6 . . ?
C181 C180 C179 121.5(12) . . ?
C181 C180 H180 119.2 . . ?
C179 C180 H180 119.2 . . ?
C180 C181 C182 118.6(10) . . ?
C180 C181 H181 120.7 . . ?
C182 C181 H181 120.7 . . ?
C181 C182 C177 119.7(10) . . ?
C181 C182 N6 127.2(10) . . ?
C177 C182 N6 113.2(9) . . ?
C184 C183 C188 115.1(11) . . ?
C184 C183 B3 125.4(10) . . ?
C188 C183 B3 119.2(9) . . ?
C185 C184 C183 120.7(11) . . ?
C185 C184 H184 119.7 . . ?
C183 C184 H184 119.7 . . ?
C186 C185 C184 124.0(11) . . ?
C186 C185 C189 117.5(13) . . ?
C184 C185 C189 118.5(12) . . ?
C185 C186 C187 115.3(12) . . ?
C185 C186 H186 122.3 . . ?
C187 C186 H186 122.3 . . ?
C188 C187 C186 123.5(12) . . ?
C188 C187 C190 118.5(12) . . ?
C186 C187 C190 118.0(12) . . ?
C187 C188 C183 121.3(11) . . ?
C187 C188 H188 119.3 . . ?
C183 C188 H188 119.3 . . ?
F25 C189 F27 105.5(12) . . ?
F25 C189 F26 105.2(12) . . ?
F27 C189 F26 103.7(12) . . ?
F25 C189 C185 114.7(13) . . ?
F27 C189 C185 113.3(13) . . ?
F26 C189 C185 113.4(13) . . ?
F29 C190 F30 107.3(12) . . ?
F29 C190 F28 103.6(12) . . ?
F30 C190 F28 106.6(11) . . ?
F29 C190 C187 114.1(12) . . ?
F30 C190 C187 113.1(12) . . ?
F28 C190 C187 111.4(11) . . ?
C192 C191 C196 120.6(9) . . ?
C192 C191 B3 123.6(9) . . ?
C196 C191 B3 115.7(8) . . ?
C191 C192 C193 121.0(9) . . ?
C191 C192 H192 119.5 . . ?
C193 C192 H192 119.5 . . ?
C194 C193 C192 120.8(9) . . ?
C194 C193 C197 118.7(9) . . ?
C192 C193 C197 120.5(9) . . ?
C193 C194 C195 117.3(9) . . ?
C193 C194 H194 121.4 . . ?
C195 C194 H194 121.4 . . ?
C194 C195 C196 124.5(9) . . ?
C194 C195 C198 117.7(10) . . ?
C196 C195 C198 117.8(10) . . ?
C191 C196 C195 115.8(10) . . ?
C191 C196 H196 122.1 . . ?
C195 C196 H196 122.1 . . ?
F31 C197 F33 108.3(10) . . ?
F31 C197 F32 105.8(10) . . ?
F33 C197 F32 106.4(9) . . ?
F31 C197 C193 113.8(9) . . ?
F33 C197 C193 110.6(10) . . ?
F32 C197 C193 111.6(10) . . ?
F35 C198 F36 107.4(12) . . ?
F34' C198 F36' 119(3) . . ?
F35 C198 F34 104.1(12) . . ?
F36 C198 F34 103.9(12) . . ?
F34' C198 F35' 94(2) . . ?
F36' C198 F35' 95(3) . . ?
F35 C198 C195 117.3(12) . . ?
F34' C198 C195 116.6(19) . . ?
F36 C198 C195 110.4(14) . . ?
F36' C198 C195 116(2) . . ?
F34 C198 C195 112.6(10) . . ?
F35' C198 C195 109.0(17) . . ?
N6 B3 C183 106.3(8) . . ?
N6 B3 C191 114.8(8) . . ?
C183 B3 C191 115.8(9) . . ?
N6 B3 H3A 118(4) . . ?
C183 B3 H3A 98(4) . . ?
C191 B3 H3A 104(4) . . ?
C169 N5 C170 110.8(8) . . ?
C169 N5 Os3 99.9(6) . . ?
C170 N5 Os3 149.0(7) . . ?
C176 N6 C182 113.1(8) . . ?
C176 N6 B3 125.6(8) . . ?
C182 N6 B3 120.2(8) . . ?
N5 Os3 P6 91.8(2) . . ?
N5 Os3 P5 160.4(2) . . ?
P6 Os3 P5 98.53(10) . . ?
N5 Os3 S12 92.8(2) . . ?
P6 Os3 S12 89.03(10) . . ?
P5 Os3 S12 103.95(9) . . ?
N5 Os3 S9 66.4(2) . . ?
P6 Os3 S9 93.35(10) . . ?
P5 Os3 S9 96.20(9) . . ?
S12 Os3 S9 159.13(9) . . ?
N5 Os3 H3A 87(2) . . ?
P6 Os3 H3A 175.3(19) . . ?
P5 Os3 H3A 83.6(19) . . ?
S12 Os3 H3A 86(2) . . ?
S9 Os3 H3A 91(2) . . ?
C139 P5 C145 100.0(5) . . ?
C139 P5 C133 100.2(5) . . ?
C145 P5 C133 101.7(5) . . ?
C139 P5 Os3 125.4(3) . . ?
C145 P5 Os3 111.8(3) . . ?
C133 P5 Os3 114.4(3) . . ?
C157 P6 C151 99.8(5) . . ?
C157 P6 C163 100.9(5) . . ?
C151 P6 C163 102.0(5) . . ?
C157 P6 Os3 122.7(4) . . ?
C151 P6 Os3 118.5(4) . . ?
C163 P6 Os3 109.8(4) . . ?
C169 S9 Os3 81.7(3) . . ?
C169 S10 C171 89.7(5) . . ?
C176 S11 C177 90.8(5) . . ?
C176 S12 Os3 108.5(3) . . ?
C204 C199 C200 119.4(12) . . ?
C204 C199 C205 122.4(13) . . ?
C200 C199 C205 118.2(13) . . ?
C201 C200 C199 119.1(11) . . ?
C201 C200 H200 120.5 . . ?
C199 C200 H200 120.5 . . ?
C200 C201 C202 121.7(12) . . ?
C200 C201 H201 119.1 . . ?
C202 C201 H201 119.1 . . ?
C201 C202 C203 119.6(12) . . ?
C201 C202 H202 120.2 . . ?
C203 C202 H202 120.2 . . ?
C202 C203 C204 118.7(12) . . ?
C202 C203 H203 120.6 . . ?
C204 C203 H203 120.6 . . ?
C199 C204 C203 121.4(12) . . ?
C199 C204 H204 119.3 . . ?
C203 C204 H204 119.3 . . ?
C199 C205 H20A 109.5 . . ?
C199 C205 H20B 109.5 . . ?
H20A C205 H20B 109.5 . . ?
C199 C205 H20C 109.5 . . ?
H20A C205 H20C 109.5 . . ?
H20B C205 H20C 109.5 . . ?
C207 C206 C211 119.4(11) . . ?
C207 C206 C212 119.3(13) . . ?
C211 C206 C212 121.3(12) . . ?
C208 C207 C206 122.1(12) . . ?
C208 C207 H207 119.0 . . ?
C206 C207 H207 119.0 . . ?
C207 C208 C209 119.6(12) . . ?
C207 C208 H208 120.2 . . ?
C209 C208 H208 120.2 . . ?
C208 C209 C210 119.3(11) . . ?
C208 C209 H209 120.4 . . ?
C210 C209 H209 120.4 . . ?
C211 C210 C209 120.4(11) . . ?
C211 C210 H210 119.8 . . ?
C209 C210 H210 119.8 . . ?
C206 C211 C210 119.2(11) . . ?
C206 C211 H211 120.4 . . ?
C210 C211 H211 120.4 . . ?
C206 C212 H21A 109.5 . . ?
C206 C212 H21B 109.5 . . ?
H21A C212 H21B 109.5 . . ?
C206 C212 H21C 109.5 . . ?
H21A C212 H21C 109.5 . . ?
H21B C212 H21C 109.5 . . ?
C218 C213 C214 118.7(12) . . ?
C218 C213 H213 120.6 . . ?
C214 C213 H213 120.6 . . ?
C215 C214 C213 119.2(12) . . ?
C215 C214 H214 120.4 . . ?
C213 C214 H214 120.4 . . ?
C216 C215 C214 122.1(12) . . ?
C216 C215 C219 118.3(13) . . ?
C214 C215 C219 119.6(13) . . ?
C215 C216 C217 118.5(12) . . ?
C215 C216 H216 120.7 . . ?
C217 C216 H216 120.7 . . ?
C218 C217 C216 119.2(12) . . ?
C218 C217 H217 120.4 . . ?
C216 C217 H217 120.4 . . ?
C213 C218 C217 122.2(12) . . ?
C213 C218 H218 118.9 . . ?
C217 C218 H218 118.9 . . ?
C215 C219 H21D 109.5 . . ?
C215 C219 H21E 109.5 . . ?
H21D C219 H21E 109.5 . . ?
C215 C219 H21F 109.5 . . ?
H21D C219 H21F 109.5 . . ?
H21E C219 H21F 109.5 . . ?

loop_
_geom_bond_atom_site_label_1
_geom_bond_atom_site_label_2
_geom_bond_distance
_geom_bond_site_symmetry_2
_geom_bond_publ_flag
C1 C2 1.381(15) . ?
C1 C6 1.396(14) . ?
C1 P1 1.837(11) . ?
C2 C3 1.410(14) . ?
C2 H2 0.9500 . ?
C3 C4 1.369(15) . ?
C3 H3 0.9500 . ?
C4 C5 1.375(16) . ?
C4 H4 0.9500 . ?
C5 C6 1.398(15) . ?
C5 H5 0.9500 . ?
C6 H6 0.9500 . ?
C7 C12 1.379(15) . ?
C7 C8 1.405(13) . ?
C7 P1 1.827(11) . ?
C8 C9 1.339(15) . ?
C8 H8 0.9500 . ?
C9 C10 1.382(17) . ?
C9 H9 0.9500 . ?
C10 C11 1.401(17) . ?
C10 H10 0.9500 . ?
C11 C12 1.399(15) . ?
C11 H11 0.9500 . ?
C12 H12 0.9500 . ?
C13 C14 1.394(13) . ?
C13 C18 1.414(14) . ?
C13 P1 1.833(10) . ?
C14 C15 1.395(14) . ?
C14 H14 0.9500 . ?
C15 C16 1.351(15) . ?
C15 H15 0.9500 . ?
C16 C17 1.391(14) . ?
C16 H16 0.9500 . ?
C17 C18 1.372(14) . ?
C17 H17 0.9500 . ?
C18 H18 0.9500 . ?
C19 C20 1.378(14) . ?
C19 C24 1.404(13) . ?
C19 P2 1.838(10) . ?
C20 C21 1.354(15) . ?
C20 H20 0.9500 . ?
C21 C22 1.385(15) . ?
C21 H21 0.9500 . ?
C22 C23 1.348(15) . ?
C22 H22 0.9500 . ?
C23 C24 1.383(14) . ?
C23 H23 0.9500 . ?
C24 H24 0.9500 . ?
C25 C26 1.378(14) . ?
C25 C30 1.381(13) . ?
C25 P2 1.874(9) . ?
C26 C27 1.383(14) . ?
C26 H26 0.9500 . ?
C27 C28 1.355(14) . ?
C27 H27 0.9500 . ?
C28 C29 1.360(15) . ?
C28 H28 0.9500 . ?
C29 C30 1.394(15) . ?
C29 H29 0.9500 . ?
C30 H30 0.9500 . ?
C31 C32 1.387(14) . ?
C31 C36 1.401(15) . ?
C31 P2 1.844(10) . ?
C32 C33 1.390(15) . ?
C32 H32 0.9500 . ?
C33 C34 1.383(18) . ?
C33 H33 0.9500 . ?
C34 C35 1.392(18) . ?
C34 H34 0.9500 . ?
C35 C36 1.365(16) . ?
C35 H35 0.9500 . ?
C36 H36 0.9500 . ?
C37 N1 1.314(12) . ?
C37 S1 1.722(10) . ?
C37 S2 1.732(9) . ?
C38 N1 1.378(12) . ?
C38 C39 1.381(14) . ?
C38 C43 1.420(13) . ?
C39 C40 1.393(13) . ?
C39 H39 0.9500 . ?
C40 C41 1.403(17) . ?
C40 H40 0.9500 . ?
C41 C42 1.378(18) . ?
C41 H41 0.9500 . ?
C42 C43 1.359(14) . ?
C42 H42 0.9500 . ?
C43 S2 1.738(11) . ?
C44 N2 1.340(11) . ?
C44 S3 1.677(9) . ?
C44 S4 1.752(10) . ?
C45 C46 1.391(13) . ?
C45 C50 1.396(13) . ?
C45 S4 1.722(9) . ?
C46 C47 1.377(13) . ?
C46 H46 0.9500 . ?
C47 C48 1.384(13) . ?
C47 H47 0.9500 . ?
C48 C49 1.356(13) . ?
C48 H48 0.9500 . ?
C49 C50 1.400(12) . ?
C49 H49 0.9500 . ?
C50 N2 1.429(12) . ?
C51 C56 1.412(13) . ?
C51 C52 1.420(13) . ?
C51 B1 1.619(13) . ?
C52 C53 1.363(13) . ?
C52 H52 0.9500 . ?
C53 C54 1.372(14) . ?
C53 C57 1.498(12) . ?
C54 C55 1.378(14) . ?
C54 H54 0.9500 . ?
C55 C56 1.393(13) . ?
C55 C58 1.498(12) . ?
C56 H56 0.9500 . ?
C57 F3 1.303(14) . ?
C57 F3' 1.312(18) . ?
C57 F1' 1.336(18) . ?
C57 F2' 1.342(17) . ?
C57 F2 1.349(14) . ?
C57 F1 1.353(14) . ?
C58 F5' 1.281(15) . ?
C58 F4 1.294(15) . ?
C58 F6 1.316(15) . ?
C58 F4' 1.319(16) . ?
C58 F6' 1.402(15) . ?
C58 F5 1.412(15) . ?
C59 C64 1.413(12) . ?
C59 C60 1.416(13) . ?
C59 B1 1.574(14) . ?
C60 C61 1.420(13) . ?
C60 H60 0.9500 . ?
C61 C62 1.373(14) . ?
C61 C65 1.473(13) . ?
C62 C63 1.368(15) . ?
C62 H62 0.9500 . ?
C63 C64 1.391(13) . ?
C63 C66 1.480(12) . ?
C64 H64 0.9500 . ?
C65 F7 1.322(11) . ?
C65 F8 1.336(10) . ?
C65 F9 1.337(11) . ?
C66 F11' 1.299(16) . ?
C66 F12 1.304(13) . ?
C66 F12' 1.339(18) . ?
C66 F11 1.355(13) . ?
C66 F10' 1.358(16) . ?
C66 F10 1.359(13) . ?
B1 N2 1.594(13) . ?
B1 H1A 1.16(2) . ?
N1 Os1 2.176(8) . ?
Os1 P1 2.309(3) . ?
Os1 P2 2.314(3) . ?
Os1 S3 2.339(3) . ?
Os1 S1 2.441(3) . ?
Os1 H1A 1.98(5) . ?
C67 C72 1.379(13) . ?
C67 C68 1.407(13) . ?
C67 P4 1.849(10) . ?
C68 C69 1.398(13) . ?
C68 H68 0.9500 . ?
C69 C70 1.364(14) . ?
C69 H69 0.9500 . ?
C70 C71 1.382(14) . ?
C70 H70 0.9500 . ?
C71 C72 1.377(13) . ?
C71 H71 0.9500 . ?
C72 H72 0.9500 . ?
C73 C78 1.372(13) . ?
C73 C74 1.400(13) . ?
C73 P4 1.847(9) . ?
C74 C75 1.386(13) . ?
C74 H74 0.9500 . ?
C75 C76 1.416(15) . ?
C75 H75 0.9500 . ?
C76 C77 1.388(15) . ?
C76 H76 0.9500 . ?
C77 C78 1.402(14) . ?
C77 H77 0.9500 . ?
C78 H78 0.9500 . ?
C79 C84 1.391(12) . ?
C79 C80 1.394(12) . ?
C79 P4 1.825(9) . ?
C80 C81 1.385(14) . ?
C80 H80 0.9500 . ?
C81 C82 1.389(14) . ?
C81 H81 0.9500 . ?
C82 C83 1.392(13) . ?
C82 H82 0.9500 . ?
C83 C84 1.369(13) . ?
C83 H83 0.9500 . ?
C84 H84 0.9500 . ?
C85 C90 1.397(14) . ?
C85 C86 1.408(14) . ?
C85 P3 1.845(10) . ?
C86 C87 1.386(14) . ?
C86 H86 0.9500 . ?
C87 C88 1.354(17) . ?
C87 H87 0.9500 . ?
C88 C89 1.402(17) . ?
C88 H88 0.9500 . ?
C89 C90 1.389(15) . ?
C89 H89 0.9500 . ?
C90 H90 0.9500 . ?
C91 C96 1.345(13) . ?
C91 C92 1.407(14) . ?
C91 P3 1.857(11) . ?
C92 C93 1.404(15) . ?
C92 H92 0.9500 . ?
C93 C94 1.375(16) . ?
C93 H93 0.9500 . ?
C94 C95 1.400(16) . ?
C94 H94 0.9500 . ?
C95 C96 1.421(15) . ?
C95 H95 0.9500 . ?
C96 H96 0.9500 . ?
C97 C102 1.374(15) . ?
C97 C98 1.402(14) . ?
C97 P3 1.842(11) . ?
C98 C99 1.420(16) . ?
C98 H98 0.9500 . ?
C99 C100 1.332(19) . ?
C99 H99 0.9500 . ?
C100 C101 1.386(18) . ?
C100 H100 0.9500 . ?
C101 C102 1.415(15) . ?
C101 H101 0.9500 . ?
C102 H102 0.9500 . ?
C103 N3 1.332(11) . ?
C103 S5 1.711(10) . ?
C103 S6 1.723(10) . ?
C104 N3 1.373(11) . ?
C104 C105 1.393(13) . ?
C104 C109 1.417(13) . ?
C105 C106 1.354(13) . ?
C105 H105 0.9500 . ?
C106 C107 1.427(14) . ?
C106 H106 0.9500 . ?
C107 C108 1.364(14) . ?
C107 H107 0.9500 . ?
C108 C109 1.383(13) . ?
C108 H108 0.9500 . ?
C109 S6 1.734(10) . ?
C110 C115 1.392(14) . ?
C110 C111 1.401(14) . ?
C110 B2 1.635(14) . ?
C111 C112 1.383(13) . ?
C111 H111 0.9500 . ?
C112 C113 1.382(16) . ?
C112 C116 1.481(13) . ?
C113 C114 1.362(15) . ?
C113 H113 0.9500 . ?
C114 C115 1.395(13) . ?
C114 C117 1.493(12) . ?
C115 H115 0.9500 . ?
C116 F13' 1.279(16) . ?
C116 F15 1.291(14) . ?
C116 F13 1.311(13) . ?
C116 F14' 1.336(18) . ?
C116 F14 1.456(14) . ?
C116 F15' 1.495(16) . ?
C117 F17 1.306(11) . ?
C117 F16 1.328(10) . ?
C117 F18 1.331(11) . ?
C118 N4 1.314(12) . ?
C118 S7 1.702(10) . ?
C118 S8 1.760(9) . ?
C119 C124 1.371(13) . ?
C119 C120 1.411(13) . ?
C119 N4 1.420(11) . ?
C120 C121 1.420(13) . ?
C120 H120 0.9500 . ?
C121 C122 1.365(15) . ?
C121 H121 0.9500 . ?
C122 C123 1.391(15) . ?
C122 H122 0.9500 . ?
C123 C124 1.377(13) . ?
C123 H123 0.9500 . ?
C124 S8 1.740(11) . ?
C125 C126 1.403(13) . ?
C125 C130 1.420(13) . ?
C125 B2 1.584(16) . ?
C126 C127 1.410(15) . ?
C126 H126 0.9500 . ?
C127 C128 1.360(15) . ?
C127 C131 1.498(13) . ?
C128 C129 1.408(15) . ?
C128 H128 0.9500 . ?
C129 C130 1.377(13) . ?
C129 C132 1.479(12) . ?
C130 H130 0.9500 . ?
C131 F19' 1.289(17) . ?
C131 F21 1.290(14) . ?
C131 F19 1.333(13) . ?
C131 F20' 1.351(18) . ?
C131 F21' 1.353(17) . ?
C131 F20 1.378(14) . ?
C132 F22 1.314(10) . ?
C132 F24 1.317(11) . ?
C132 F23 1.318(11) . ?
B2 N4 1.579(13) . ?
B2 H2A 1.15(2) . ?
N3 Os2 2.182(7) . ?
Os2 P4 2.308(2) . ?
Os2 P3 2.322(3) . ?
Os2 S7 2.335(2) . ?
Os2 S5 2.443(3) . ?
Os2 H2A 1.99(5) . ?
C133 C134 1.388(14) . ?
C133 C138 1.393(14) . ?
C133 P5 1.865(11) . ?
C134 C135 1.359(15) . ?
C134 H134 0.9500 . ?
C135 C136 1.376(16) . ?
C135 H135 0.9500 . ?
C136 C137 1.387(16) . ?
C136 H136 0.9500 . ?
C137 C138 1.394(15) . ?
C137 H137 0.9500 . ?
C138 H138 0.9500 . ?
C139 C144 1.403(14) . ?
C139 C140 1.411(13) . ?
C139 P5 1.823(10) . ?
C140 C141 1.401(15) . ?
C140 H140 0.9500 . ?
C141 C142 1.344(16) . ?
C141 H141 0.9500 . ?
C142 C143 1.397(16) . ?
C142 H142 0.9500 . ?
C143 C144 1.395(15) . ?
C143 H143 0.9500 . ?
C144 H144 0.9500 . ?
C145 C146 1.413(15) . ?
C145 C150 1.416(14) . ?
C145 P5 1.849(12) . ?
C146 C147 1.364(14) . ?
C146 H146 0.9500 . ?
C147 C148 1.401(15) . ?
C147 H147 0.9500 . ?
C148 C149 1.377(16) . ?
C148 H148 0.9500 . ?
C149 C150 1.378(15) . ?
C149 H149 0.9500 . ?
C150 H150 0.9500 . ?
C151 C152 1.379(16) . ?
C151 C156 1.408(14) . ?
C151 P6 1.833(11) . ?
C152 C153 1.410(17) . ?
C152 H152 0.9500 . ?
C153 C154 1.348(18) . ?
C153 H153 0.9500 . ?
C154 C155 1.372(17) . ?
C154 H154 0.9500 . ?
C155 C156 1.370(14) . ?
C155 H155 0.9500 . ?
C156 H156 0.9500 . ?
C157 C162 1.371(14) . ?
C157 C158 1.412(15) . ?
C157 P6 1.823(11) . ?
C158 C159 1.385(15) . ?
C158 H158 0.9500 . ?
C159 C160 1.405(16) . ?
C159 H159 0.9500 . ?
C160 C161 1.370(17) . ?
C160 H160 0.9500 . ?
C161 C162 1.385(15) . ?
C161 H161 0.9500 . ?
C162 H162 0.9500 . ?
C163 C164 1.358(14) . ?
C163 C168 1.416(14) . ?
C163 P6 1.847(11) . ?
C164 C165 1.383(15) . ?
C164 H164 0.9500 . ?
C165 C166 1.401(18) . ?
C165 H165 0.9500 . ?
C166 C167 1.384(16) . ?
C166 H166 0.9500 . ?
C167 C168 1.395(14) . ?
C167 H167 0.9500 . ?
C168 H168 0.9500 . ?
C169 N5 1.345(11) . ?
C169 S10 1.703(10) . ?
C169 S9 1.711(9) . ?
C170 C171 1.385(13) . ?
C170 N5 1.398(11) . ?
C170 C175 1.403(13) . ?
C171 C172 1.383(13) . ?
C171 S10 1.749(10) . ?
C172 C173 1.374(14) . ?
C172 H172 0.9500 . ?
C173 C174 1.358(15) . ?
C173 H173 0.9500 . ?
C174 C175 1.408(14) . ?
C174 H174 0.9500 . ?
C175 H175 0.9500 . ?
C176 N6 1.334(12) . ?
C176 S12 1.696(11) . ?
C176 S11 1.746(9) . ?
C177 C178 1.380(14) . ?
C177 C182 1.400(13) . ?
C177 S11 1.748(11) . ?
C178 C179 1.368(16) . ?
C178 H178 0.9500 . ?
C179 C180 1.397(15) . ?
C179 H179 0.9500 . ?
C180 C181 1.358(14) . ?
C180 H180 0.9500 . ?
C181 C182 1.385(14) . ?
C181 H181 0.9500 . ?
C182 N6 1.412(12) . ?
C183 C184 1.408(14) . ?
C183 C188 1.441(14) . ?
C183 B3 1.590(16) . ?
C184 C185 1.400(16) . ?
C184 H184 0.9500 . ?
C185 C186 1.380(16) . ?
C185 C189 1.484(13) . ?
C186 C187 1.381(17) . ?
C186 H186 0.9500 . ?
C187 C188 1.377(15) . ?
C187 C190 1.518(14) . ?
C188 H188 0.9500 . ?
C189 F25 1.289(14) . ?
C189 F27 1.291(14) . ?
C189 F26 1.300(14) . ?
C190 F29 1.316(14) . ?
C190 F30 1.317(13) . ?
C190 F28 1.337(13) . ?
C191 C192 1.386(13) . ?
C191 C196 1.400(12) . ?
C191 B3 1.611(14) . ?
C192 C193 1.409(13) . ?
C192 H192 0.9500 . ?
C193 C194 1.367(13) . ?
C193 C197 1.505(12) . ?
C194 C195 1.392(14) . ?
C194 H194 0.9500 . ?
C195 C196 1.425(14) . ?
C195 C198 1.495(12) . ?
C196 H196 0.9500 . ?
C197 F31 1.305(11) . ?
C197 F33 1.318(11) . ?
C197 F32 1.334(12) . ?
C198 F35 1.307(14) . ?
C198 F34' 1.315(18) . ?
C198 F36 1.326(15) . ?
C198 F36' 1.329(19) . ?
C198 F34 1.364(14) . ?
C198 F35' 1.375(18) . ?
B3 N6 1.580(13) . ?
B3 H3A 1.15(2) . ?
N5 Os3 2.194(7) . ?
Os3 P6 2.308(3) . ?
Os3 P5 2.309(3) . ?
Os3 S12 2.345(2) . ?
Os3 S9 2.432(3) . ?
Os3 H3A 2.09(6) . ?
C199 C204 1.356(16) . ?
C199 C200 1.399(17) . ?
C199 C205 1.509(19) . ?
C200 C201 1.356(16) . ?
C200 H200 0.9500 . ?
C201 C202 1.371(17) . ?
C201 H201 0.9500 . ?
C202 C203 1.380(17) . ?
C202 H202 0.9500 . ?
C203 C204 1.388(17) . ?
C203 H203 0.9500 . ?
C204 H204 0.9500 . ?
C205 H20A 0.9800 . ?
C205 H20B 0.9800 . ?
C205 H20C 0.9800 . ?
C206 C207 1.351(16) . ?
C206 C211 1.370(16) . ?
C206 C212 1.504(18) . ?
C207 C208 1.344(16) . ?
C207 H207 0.9500 . ?
C208 C209 1.366(16) . ?
C208 H208 0.9500 . ?
C209 C210 1.373(16) . ?
C209 H209 0.9500 . ?
C210 C211 1.373(16) . ?
C210 H210 0.9500 . ?
C211 H211 0.9500 . ?
C212 H21A 0.9800 . ?
C212 H21B 0.9800 . ?
C212 H21C 0.9800 . ?
C213 C218 1.356(17) . ?
C213 C214 1.392(17) . ?
C213 H213 0.9500 . ?
C214 C215 1.362(17) . ?
C214 H214 0.9500 . ?
C215 C216 1.359(17) . ?
C215 C219 1.488(19) . ?
C216 C217 1.396(17) . ?
C216 H216 0.9500 . ?
C217 C218 1.357(17) . ?
C217 H217 0.9500 . ?
C218 H218 0.9500 . ?
C219 H21D 0.9800 . ?
C219 H21E 0.9800 . ?
C219 H21F 0.9800 . ?

loop_
_geom_hbond_atom_site_label_D
_geom_hbond_atom_site_label_H
_geom_hbond_atom_site_label_A
_geom_hbond_distance_DH
_geom_hbond_distance_HA
_geom_hbond_distance_DA
_geom_hbond_angle_DHA
_geom_hbond_site_symmetry_A
_geom_hbond_publ_flag
C2 H2 S1 0.95 2.77 3.238(10) 111.4 . yes
C18 H18 S3 0.95 2.55 3.398(11) 148.5 . yes
C26 H26 S3 0.95 2.60 3.415(10) 143.9 . yes
C36 H36 S1 0.95 2.64 3.528(12) 156.8 . yes
C39 H39 S3 0.95 2.81 3.549(10) 135.3 . yes
C46 H46 S9 0.95 2.76 3.664(11) 159.1 2_666 yes
C84 H84 S7 0.95 2.54 3.375(10) 146.4 . yes
C96 H96 S7 0.95 2.62 3.362(11) 135.0 . yes
C102 H102 S5 0.95 2.58 3.480(12) 158.4 . yes
C105 H105 S7 0.95 2.83 3.579(10) 136.6 . yes
C144 H144 S12 0.95 2.59 3.458(11) 151.2 . yes
C150 H150 S9 0.95 2.55 3.419(12) 151.5 . yes
C156 H156 S12 0.95 2.57 3.420(11) 148.9 . yes
C162 H162 S9 0.95 2.84 3.344(12) 114.1 . yes
C175 H175 S12 0.95 2.90 3.645(12) 136.0 . yes
C178 H178 S2 0.95 2.91 3.798(11) 156.3 1_455 yes

loop_
_geom_torsion_atom_site_label_1
_geom_torsion_atom_site_label_2
_geom_torsion_atom_site_label_3
_geom_torsion_atom_site_label_4
_geom_torsion
_geom_torsion_site_symmetry_1
_geom_torsion_site_symmetry_2
_geom_torsion_site_symmetry_3
_geom_torsion_site_symmetry_4
_geom_torsion_publ_flag
C6 C1 C2 C3 -3.0(14) . . . . ?
P1 C1 C2 C3 -175.4(7) . . . . ?
C1 C2 C3 C4 0.2(15) . . . . ?
C2 C3 C4 C5 2.4(16) . . . . ?
C3 C4 C5 C6 -2.1(16) . . . . ?
C2 C1 C6 C5 3.4(15) . . . . ?
P1 C1 C6 C5 175.5(8) . . . . ?
C4 C5 C6 C1 -0.9(15) . . . . ?
C12 C7 C8 C9 -0.3(15) . . . . ?
P1 C7 C8 C9 179.5(8) . . . . ?
C7 C8 C9 C10 0.4(17) . . . . ?
C8 C9 C10 C11 -0.5(19) . . . . ?
C9 C10 C11 C12 0.6(19) . . . . ?
C8 C7 C12 C11 0.4(16) . . . . ?
P1 C7 C12 C11 -179.4(9) . . . . ?
C10 C11 C12 C7 -0.5(18) . . . . ?
C18 C13 C14 C15 -0.1(16) . . . . ?
P1 C13 C14 C15 -177.1(9) . . . . ?
C13 C14 C15 C16 1.0(19) . . . . ?
C14 C15 C16 C17 -1.6(19) . . . . ?
C15 C16 C17 C18 1.4(18) . . . . ?
C16 C17 C18 C13 -0.5(18) . . . . ?
C14 C13 C18 C17 -0.1(16) . . . . ?
P1 C13 C18 C17 176.9(9) . . . . ?
C24 C19 C20 C21 -2.1(16) . . . . ?
P2 C19 C20 C21 174.5(9) . . . . ?
C19 C20 C21 C22 -1.0(18) . . . . ?
C20 C21 C22 C23 1.9(18) . . . . ?
C21 C22 C23 C24 0.3(17) . . . . ?
C22 C23 C24 C19 -3.6(15) . . . . ?
C20 C19 C24 C23 4.4(14) . . . . ?
P2 C19 C24 C23 -172.4(8) . . . . ?
C30 C25 C26 C27 0.7(16) . . . . ?
P2 C25 C26 C27 174.9(8) . . . . ?
C25 C26 C27 C28 0.7(17) . . . . ?
C26 C27 C28 C29 -1.3(19) . . . . ?
C27 C28 C29 C30 0.3(19) . . . . ?
C26 C25 C30 C29 -1.7(17) . . . . ?
P2 C25 C30 C29 -175.5(9) . . . . ?
C28 C29 C30 C25 1.2(19) . . . . ?
C36 C31 C32 C33 1.1(17) . . . . ?
P2 C31 C32 C33 -175.9(9) . . . . ?
C31 C32 C33 C34 3(2) . . . . ?
C32 C33 C34 C35 -5(2) . . . . ?
C33 C34 C35 C36 3(2) . . . . ?
C34 C35 C36 C31 1(2) . . . . ?
C32 C31 C36 C35 -3.0(18) . . . . ?
P2 C31 C36 C35 174.1(10) . . . . ?
N1 C38 C39 C40 -178.3(9) . . . . ?
C43 C38 C39 C40 3.7(14) . . . . ?
C38 C39 C40 C41 -4.7(15) . . . . ?
C39 C40 C41 C42 3.1(17) . . . . ?
C40 C41 C42 C43 -0.4(18) . . . . ?
C41 C42 C43 C38 -0.6(17) . . . . ?
C41 C42 C43 S2 179.2(9) . . . . ?
N1 C38 C43 C42 -179.4(9) . . . . ?
C39 C38 C43 C42 -1.1(15) . . . . ?
N1 C38 C43 S2 0.8(10) . . . . ?
C39 C38 C43 S2 179.1(8) . . . . ?
C50 C45 C46 C47 -0.2(14) . . . . ?
S4 C45 C46 C47 179.7(8) . . . . ?
C45 C46 C47 C48 0.7(15) . . . . ?
C46 C47 C48 C49 0.1(15) . . . . ?
C47 C48 C49 C50 -1.4(14) . . . . ?
C46 C45 C50 C49 -1.1(14) . . . . ?
S4 C45 C50 C49 178.9(7) . . . . ?
C46 C45 C50 N2 179.8(8) . . . . ?
S4 C45 C50 N2 -0.1(10) . . . . ?
C48 C49 C50 C45 1.9(14) . . . . ?
C48 C49 C50 N2 -179.2(9) . . . . ?
C56 C51 C52 C53 -0.1(15) . . . . ?
B1 C51 C52 C53 176.4(9) . . . . ?
C51 C52 C53 C54 -0.7(17) . . . . ?
C51 C52 C53 C57 -178.4(10) . . . . ?
C52 C53 C54 C55 0.6(17) . . . . ?
C57 C53 C54 C55 178.3(11) . . . . ?
C53 C54 C55 C56 0.3(17) . . . . ?
C53 C54 C55 C58 -177.9(11) . . . . ?
C54 C55 C56 C51 -1.2(17) . . . . ?
C58 C55 C56 C51 177.1(10) . . . . ?
C52 C51 C56 C55 1.0(15) . . . . ?
B1 C51 C56 C55 -175.3(9) . . . . ?
C52 C53 C57 F3 138.0(15) . . . . ?
C54 C53 C57 F3 -39.8(19) . . . . ?
C52 C53 C57 F3' -56(3) . . . . ?
C54 C53 C57 F3' 126(3) . . . . ?
C52 C53 C57 F1' 69(3) . . . . ?
C54 C53 C57 F1' -109(2) . . . . ?
C52 C53 C57 F2' -167(2) . . . . ?
C54 C53 C57 F2' 15(3) . . . . ?
C52 C53 C57 F2 -100.6(16) . . . . ?
C54 C53 C57 F2 81.6(17) . . . . ?
C52 C53 C57 F1 14.7(18) . . . . ?
C54 C53 C57 F1 -163.1(14) . . . . ?
C54 C55 C58 F5' 175(2) . . . . ?
C56 C55 C58 F5' -3(3) . . . . ?
C54 C55 C58 F4 -8(2) . . . . ?
C56 C55 C58 F4 174.2(15) . . . . ?
C54 C55 C58 F6 -136.5(16) . . . . ?
C56 C55 C58 F6 45.2(19) . . . . ?
C54 C55 C58 F4' 29(2) . . . . ?
C56 C55 C58 F4' -149.2(16) . . . . ?
C54 C55 C58 F6' -73.6(16) . . . . ?
C56 C55 C58 F6' 108.1(15) . . . . ?
C54 C55 C58 F5 110.1(14) . . . . ?
C56 C55 C58 F5 -68.2(15) . . . . ?
C64 C59 C60 C61 -1.4(13) . . . . ?
B1 C59 C60 C61 178.9(8) . . . . ?
C59 C60 C61 C62 -1.7(14) . . . . ?
C59 C60 C61 C65 174.1(9) . . . . ?
C60 C61 C62 C63 2.2(15) . . . . ?
C65 C61 C62 C63 -173.7(9) . . . . ?
C61 C62 C63 C64 0.5(15) . . . . ?
C61 C62 C63 C66 -174.1(9) . . . . ?
C62 C63 C64 C59 -4.0(15) . . . . ?
C66 C63 C64 C59 170.8(9) . . . . ?
C60 C59 C64 C63 4.2(13) . . . . ?
B1 C59 C64 C63 -176.1(9) . . . . ?
C62 C61 C65 F7 -168.6(9) . . . . ?
C60 C61 C65 F7 15.5(14) . . . . ?
C62 C61 C65 F8 -47.3(13) . . . . ?
C60 C61 C65 F8 136.8(10) . . . . ?
C62 C61 C65 F9 71.5(12) . . . . ?
C60 C61 C65 F9 -104.3(11) . . . . ?
C62 C63 C66 F11' 66(2) . . . . ?
C64 C63 C66 F11' -108(2) . . . . ?
C62 C63 C66 F12 -118.1(14) . . . . ?
C64 C63 C66 F12 67.1(15) . . . . ?
C62 C63 C66 F12' -165.2(19) . . . . ?
C64 C63 C66 F12' 20(2) . . . . ?
C62 C63 C66 F11 119.7(13) . . . . ?
C64 C63 C66 F11 -55.0(15) . . . . ?
C62 C63 C66 F10' -53(2) . . . . ?
C64 C63 C66 F10' 131.9(18) . . . . ?
C62 C63 C66 F10 4.2(16) . . . . ?
C64 C63 C66 F10 -170.5(11) . . . . ?
C64 C59 B1 N2 -7.3(13) . . . . ?
C60 C59 B1 N2 172.4(8) . . . . ?
C64 C59 B1 C51 115.7(10) . . . . ?
C60 C59 B1 C51 -64.6(12) . . . . ?
C56 C51 B1 C59 8.8(14) . . . . ?
C52 C51 B1 C59 -167.4(9) . . . . ?
C56 C51 B1 N2 135.8(9) . . . . ?
C52 C51 B1 N2 -40.4(11) . . . . ?
S1 C37 N1 C38 -179.3(6) . . . . ?
S2 C37 N1 C38 0.0(11) . . . . ?
S1 C37 N1 Os1 -1.6(7) . . . . ?
S2 C37 N1 Os1 177.7(5) . . . . ?
C39 C38 N1 C37 -178.6(10) . . . . ?
C43 C38 N1 C37 -0.5(11) . . . . ?
C39 C38 N1 Os1 5.7(19) . . . . ?
C43 C38 N1 Os1 -176.1(8) . . . . ?
S3 C44 N2 C50 175.2(7) . . . . ?
S4 C44 N2 C50 -3.7(10) . . . . ?
S3 C44 N2 B1 5.2(14) . . . . ?
S4 C44 N2 B1 -173.7(7) . . . . ?
C45 C50 N2 C44 2.5(11) . . . . ?
C49 C50 N2 C44 -176.4(9) . . . . ?
C45 C50 N2 B1 173.2(8) . . . . ?
C49 C50 N2 B1 -5.8(14) . . . . ?
C59 B1 N2 C44 -121.7(9) . . . . ?
C51 B1 N2 C44 109.6(9) . . . . ?
C59 B1 N2 C50 69.0(10) . . . . ?
C51 B1 N2 C50 -59.7(10) . . . . ?
C12 C7 P1 C13 -30.2(10) . . . . ?
C8 C7 P1 C13 150.0(8) . . . . ?
C12 C7 P1 C1 -134.3(9) . . . . ?
C8 C7 P1 C1 45.9(9) . . . . ?
C12 C7 P1 Os1 96.3(9) . . . . ?
C8 C7 P1 Os1 -83.4(8) . . . . ?
C14 C13 P1 C7 -93.3(10) . . . . ?
C18 C13 P1 C7 89.8(9) . . . . ?
C14 C13 P1 C1 9.5(11) . . . . ?
C18 C13 P1 C1 -167.4(9) . . . . ?
C14 C13 P1 Os1 145.8(8) . . . . ?
C18 C13 P1 Os1 -31.1(10) . . . . ?
C2 C1 P1 C7 -161.2(8) . . . . ?
C6 C1 P1 C7 26.7(9) . . . . ?
C2 C1 P1 C13 94.4(8) . . . . ?
C6 C1 P1 C13 -77.7(9) . . . . ?
C2 C1 P1 Os1 -39.9(9) . . . . ?
C6 C1 P1 Os1 148.1(7) . . . . ?
C20 C19 P2 C31 32.1(10) . . . . ?
C24 C19 P2 C31 -151.4(8) . . . . ?
C20 C19 P2 C25 134.1(9) . . . . ?
C24 C19 P2 C25 -49.4(9) . . . . ?
C20 C19 P2 Os1 -89.9(9) . . . . ?
C24 C19 P2 Os1 86.7(8) . . . . ?
C32 C31 P2 C19 101.6(10) . . . . ?
C36 C31 P2 C19 -75.4(9) . . . . ?
C32 C31 P2 C25 -2.3(10) . . . . ?
C36 C31 P2 C25 -179.3(9) . . . . ?
C32 C31 P2 Os1 -135.7(8) . . . . ?
C36 C31 P2 Os1 47.3(10) . . . . ?
C26 C25 P2 C19 161.9(8) . . . . ?
C30 C25 P2 C19 -24.1(10) . . . . ?
C26 C25 P2 C31 -95.3(9) . . . . ?
C30 C25 P2 C31 78.7(10) . . . . ?
C26 C25 P2 Os1 31.4(9) . . . . ?
C30 C25 P2 Os1 -154.7(8) . . . . ?
N1 C37 S1 Os1 1.4(7) . . . . ?
S2 C37 S1 Os1 -177.7(7) . . . . ?
N1 C37 S2 C43 0.4(8) . . . . ?
S1 C37 S2 C43 179.5(7) . . . . ?
C42 C43 S2 C37 179.6(10) . . . . ?
C38 C43 S2 C37 -0.7(7) . . . . ?
N2 C44 S3 Os1 13.4(10) . . . . ?
S4 C44 S3 Os1 -167.8(4) . . . . ?
C46 C45 S4 C44 178.5(9) . . . . ?
C50 C45 S4 C44 -1.6(7) . . . . ?
N2 C44 S4 C45 3.1(7) . . . . ?
S3 C44 S4 C45 -175.9(6) . . . . ?
C72 C67 C68 C69 -1.0(13) . . . . ?
P4 C67 C68 C69 -177.0(7) . . . . ?
C67 C68 C69 C70 1.5(14) . . . . ?
C68 C69 C70 C71 -1.3(15) . . . . ?
C69 C70 C71 C72 0.6(15) . . . . ?
C70 C71 C72 C67 -0.1(15) . . . . ?
C68 C67 C72 C71 0.3(14) . . . . ?
P4 C67 C72 C71 176.2(7) . . . . ?
C78 C73 C74 C75 -1.4(15) . . . . ?
P4 C73 C74 C75 -178.3(7) . . . . ?
C73 C74 C75 C76 -0.3(15) . . . . ?
C74 C75 C76 C77 2.3(16) . . . . ?
C75 C76 C77 C78 -2.4(17) . . . . ?
C74 C73 C78 C77 1.3(16) . . . . ?
P4 C73 C78 C77 178.3(9) . . . . ?
C76 C77 C78 C73 0.7(17) . . . . ?
C84 C79 C80 C81 -1.3(14) . . . . ?
P4 C79 C80 C81 177.6(8) . . . . ?
C79 C80 C81 C82 -0.2(16) . . . . ?
C80 C81 C82 C83 0.6(16) . . . . ?
C81 C82 C83 C84 0.5(16) . . . . ?
C82 C83 C84 C79 -2.2(16) . . . . ?
C80 C79 C84 C83 2.6(15) . . . . ?
P4 C79 C84 C83 -176.3(8) . . . . ?
C90 C85 C86 C87 -1.0(15) . . . . ?
P3 C85 C86 C87 176.9(8) . . . . ?
C85 C86 C87 C88 1.2(18) . . . . ?
C86 C87 C88 C89 -1(2) . . . . ?
C87 C88 C89 C90 0(2) . . . . ?
C88 C89 C90 C85 -0.2(19) . . . . ?
C86 C85 C90 C89 0.5(17) . . . . ?
P3 C85 C90 C89 -177.3(9) . . . . ?
C96 C91 C92 C93 2.2(17) . . . . ?
P3 C91 C92 C93 172.6(9) . . . . ?
C91 C92 C93 C94 0.1(18) . . . . ?
C92 C93 C94 C95 -2.6(19) . . . . ?
C93 C94 C95 C96 3.0(18) . . . . ?
C92 C91 C96 C95 -1.8(16) . . . . ?
P3 C91 C96 C95 -172.7(8) . . . . ?
C94 C95 C96 C91 -0.7(17) . . . . ?
C102 C97 C98 C99 -0.7(15) . . . . ?
P3 C97 C98 C99 174.0(8) . . . . ?
C97 C98 C99 C100 0.2(18) . . . . ?
C98 C99 C100 C101 -0.5(19) . . . . ?
C99 C100 C101 C102 1.3(18) . . . . ?
C98 C97 C102 C101 1.5(15) . . . . ?
P3 C97 C102 C101 -173.4(8) . . . . ?
C100 C101 C102 C97 -1.8(16) . . . . ?
N3 C104 C105 C106 -176.9(9) . . . . ?
C109 C104 C105 C106 1.4(14) . . . . ?
C104 C105 C106 C107 0.4(15) . . . . ?
C105 C106 C107 C108 -1.2(16) . . . . ?
C106 C107 C108 C109 0.2(16) . . . . ?
C107 C108 C109 C104 1.7(15) . . . . ?
C107 C108 C109 S6 178.1(8) . . . . ?
N3 C104 C109 C108 176.0(8) . . . . ?
C105 C104 C109 C108 -2.5(14) . . . . ?
N3 C104 C109 S6 -1.0(10) . . . . ?
C105 C104 C109 S6 -179.5(7) . . . . ?
C115 C110 C111 C112 -0.1(14) . . . . ?
B2 C110 C111 C112 179.5(9) . . . . ?
C110 C111 C112 C113 -0.6(16) . . . . ?
C110 C111 C112 C116 179.5(10) . . . . ?
C111 C112 C113 C114 0.2(17) . . . . ?
C116 C112 C113 C114 -179.8(10) . . . . ?
C112 C113 C114 C115 0.8(16) . . . . ?
C112 C113 C114 C117 -179.4(10) . . . . ?
C111 C110 C115 C114 1.1(14) . . . . ?
B2 C110 C115 C114 -178.5(9) . . . . ?
C113 C114 C115 C110 -1.5(16) . . . . ?
C117 C114 C115 C110 178.7(9) . . . . ?
C113 C112 C116 F13' -149(2) . . . . ?
C111 C112 C116 F13' 31(2) . . . . ?
C113 C112 C116 F15 16.8(18) . . . . ?
C111 C112 C116 F15 -163.2(12) . . . . ?
C113 C112 C116 F13 154.8(13) . . . . ?
C111 C112 C116 F13 -25.3(17) . . . . ?
C113 C112 C116 F14' -8.4(19) . . . . ?
C111 C112 C116 F14' 171.5(14) . . . . ?
C113 C112 C116 F14 -94.6(13) . . . . ?
C111 C112 C116 F14 85.3(12) . . . . ?
C113 C112 C116 F15' 97.1(15) . . . . ?
C111 C112 C116 F15' -83.0(14) . . . . ?
C113 C114 C117 F17 136.1(10) . . . . ?
C115 C114 C117 F17 -44.1(13) . . . . ?
C113 C114 C117 F16 14.0(14) . . . . ?
C115 C114 C117 F16 -166.1(9) . . . . ?
C113 C114 C117 F18 -103.4(12) . . . . ?
C115 C114 C117 F18 76.5(12) . . . . ?
C124 C119 C120 C121 1.5(14) . . . . ?
N4 C119 C120 C121 179.3(9) . . . . ?
C119 C120 C121 C122 0.2(16) . . . . ?
C120 C121 C122 C123 -1.4(17) . . . . ?
C121 C122 C123 C124 0.8(17) . . . . ?
C120 C119 C124 C123 -2.2(15) . . . . ?
N4 C119 C124 C123 179.8(9) . . . . ?
C120 C119 C124 S8 179.9(7) . . . . ?
N4 C119 C124 S8 2.0(11) . . . . ?
C122 C123 C124 C119 1.1(16) . . . . ?
C122 C123 C124 S8 178.5(8) . . . . ?
C130 C125 C126 C127 2.4(13) . . . . ?
B2 C125 C126 C127 -175.9(9) . . . . ?
C125 C126 C127 C128 0.5(16) . . . . ?
C125 C126 C127 C131 177.6(9) . . . . ?
C126 C127 C128 C129 -2.7(16) . . . . ?
C131 C127 C128 C129 -179.9(10) . . . . ?
C127 C128 C129 C130 2.0(15) . . . . ?
C127 C128 C129 C132 -179.4(10) . . . . ?
C128 C129 C130 C125 0.9(14) . . . . ?
C132 C129 C130 C125 -177.7(8) . . . . ?
C126 C125 C130 C129 -3.0(13) . . . . ?
B2 C125 C130 C129 175.1(9) . . . . ?
C128 C127 C131 F19' -108(3) . . . . ?
C126 C127 C131 F19' 74(3) . . . . ?
C128 C127 C131 F21 75.8(18) . . . . ?
C126 C127 C131 F21 -101.5(17) . . . . ?
C128 C127 C131 F19 -49.1(16) . . . . ?
C126 C127 C131 F19 133.6(14) . . . . ?
C128 C127 C131 F20' 25(2) . . . . ?
C126 C127 C131 F20' -152.7(18) . . . . ?
C128 C127 C131 F21' 139(2) . . . . ?
C126 C127 C131 F21' -38(2) . . . . ?
C128 C127 C131 F20 -163.2(14) . . . . ?
C126 C127 C131 F20 19.5(18) . . . . ?
C130 C129 C132 F22 72.7(13) . . . . ?
C128 C129 C132 F22 -105.9(11) . . . . ?
C130 C129 C132 F24 -46.3(13) . . . . ?
C128 C129 C132 F24 135.1(11) . . . . ?
C130 C129 C132 F23 -168.1(9) . . . . ?
C128 C129 C132 F23 13.3(14) . . . . ?
C126 C125 B2 N4 -177.7(8) . . . . ?
C130 C125 B2 N4 4.3(13) . . . . ?
C126 C125 B2 C110 59.3(11) . . . . ?
C130 C125 B2 C110 -118.7(10) . . . . ?
C115 C110 B2 N4 -140.8(9) . . . . ?
C111 C110 B2 N4 39.6(12) . . . . ?
C115 C110 B2 C125 -13.9(14) . . . . ?
C111 C110 B2 C125 166.6(9) . . . . ?
S5 C103 N3 C104 -177.7(6) . . . . ?
S6 C103 N3 C104 -1.5(10) . . . . ?
S5 C103 N3 Os2 -0.3(7) . . . . ?
S6 C103 N3 Os2 175.9(5) . . . . ?
C105 C104 N3 C103 180.0(9) . . . . ?
C109 C104 N3 C103 1.6(11) . . . . ?
C105 C104 N3 Os2 4.8(18) . . . . ?
C109 C104 N3 Os2 -173.6(8) . . . . ?
S7 C118 N4 C119 -176.2(7) . . . . ?
S8 C118 N4 C119 3.8(9) . . . . ?
S7 C118 N4 B2 -6.5(14) . . . . ?
S8 C118 N4 B2 173.5(7) . . . . ?
C124 C119 N4 C118 -3.8(11) . . . . ?
C120 C119 N4 C118 178.4(9) . . . . ?
C124 C119 N4 B2 -173.9(9) . . . . ?
C120 C119 N4 B2 8.3(14) . . . . ?
C125 B2 N4 C118 120.3(10) . . . . ?
C110 B2 N4 C118 -112.5(10) . . . . ?
C125 B2 N4 C119 -71.1(11) . . . . ?
C110 B2 N4 C119 56.2(11) . . . . ?
C102 C97 P3 C85 81.3(9) . . . . ?
C98 C97 P3 C85 -93.5(9) . . . . ?
C102 C97 P3 C91 -175.9(8) . . . . ?
C98 C97 P3 C91 9.4(9) . . . . ?
C102 C97 P3 Os2 -45.0(9) . . . . ?
C98 C97 P3 Os2 140.3(8) . . . . ?
C90 C85 P3 C97 -29.6(10) . . . . ?
C86 C85 P3 C97 152.6(8) . . . . ?
C90 C85 P3 C91 -132.0(9) . . . . ?
C86 C85 P3 C91 50.3(9) . . . . ?
C90 C85 P3 Os2 92.0(9) . . . . ?
C86 C85 P3 Os2 -85.8(9) . . . . ?
C96 C91 P3 C97 86.5(9) . . . . ?
C92 C91 P3 C97 -84.2(9) . . . . ?
C96 C91 P3 C85 -172.0(8) . . . . ?
C92 C91 P3 C85 17.3(10) . . . . ?
C96 C91 P3 Os2 -37.8(9) . . . . ?
C92 C91 P3 Os2 151.4(7) . . . . ?
C84 C79 P4 C73 159.4(8) . . . . ?
C80 C79 P4 C73 -19.5(9) . . . . ?
C84 C79 P4 C67 -96.0(8) . . . . ?
C80 C79 P4 C67 85.2(8) . . . . ?
C84 C79 P4 Os2 25.3(9) . . . . ?
C80 C79 P4 Os2 -153.6(7) . . . . ?
C78 C73 P4 C79 -94.8(9) . . . . ?
C74 C73 P4 C79 82.1(9) . . . . ?
C78 C73 P4 C67 160.6(8) . . . . ?
C74 C73 P4 C67 -22.5(9) . . . . ?
C78 C73 P4 Os2 37.9(9) . . . . ?
C74 C73 P4 Os2 -145.3(7) . . . . ?
C72 C67 P4 C79 30.8(8) . . . . ?
C68 C67 P4 C79 -153.3(7) . . . . ?
C72 C67 P4 C73 135.8(8) . . . . ?
C68 C67 P4 C73 -48.3(8) . . . . ?
C72 C67 P4 Os2 -95.2(8) . . . . ?
C68 C67 P4 Os2 80.7(7) . . . . ?
N3 C103 S5 Os2 0.3(6) . . . . ?
S6 C103 S5 Os2 -175.1(7) . . . . ?
N3 C103 S6 C109 0.8(7) . . . . ?
S5 C103 S6 C109 176.2(7) . . . . ?
C108 C109 S6 C103 -176.6(10) . . . . ?
C104 C109 S6 C103 0.1(7) . . . . ?
N4 C118 S7 Os2 -8.5(10) . . . . ?
S8 C118 S7 Os2 171.5(4) . . . . ?
C119 C124 S8 C118 0.1(8) . . . . ?
C123 C124 S8 C118 -177.6(10) . . . . ?
N4 C118 S8 C124 -2.3(7) . . . . ?
S7 C118 S8 C124 177.7(6) . . . . ?
C138 C133 C134 C135 0.1(16) . . . . ?
P5 C133 C134 C135 -176.4(9) . . . . ?
C133 C134 C135 C136 1.1(18) . . . . ?
C134 C135 C136 C137 0.3(19) . . . . ?
C135 C136 C137 C138 -2.8(18) . . . . ?
C134 C133 C138 C137 -2.6(16) . . . . ?
P5 C133 C138 C137 174.0(8) . . . . ?
C136 C137 C138 C133 4.0(17) . . . . ?
C144 C139 C140 C141 3.1(18) . . . . ?
P5 C139 C140 C141 178.5(10) . . . . ?
C139 C140 C141 C142 -2(2) . . . . ?
C140 C141 C142 C143 0(2) . . . . ?
C141 C142 C143 C144 1(2) . . . . ?
C142 C143 C144 C139 0(2) . . . . ?
C140 C139 C144 C143 -2.1(18) . . . . ?
P5 C139 C144 C143 -177.7(10) . . . . ?
C150 C145 C146 C147 -0.6(15) . . . . ?
P5 C145 C146 C147 177.5(8) . . . . ?
C145 C146 C147 C148 -0.3(16) . . . . ?
C146 C147 C148 C149 0.1(16) . . . . ?
C147 C148 C149 C150 1.0(17) . . . . ?
C148 C149 C150 C145 -1.9(16) . . . . ?
C146 C145 C150 C149 1.6(15) . . . . ?
P5 C145 C150 C149 -176.5(8) . . . . ?
C156 C151 C152 C153 -2(2) . . . . ?
P6 C151 C152 C153 176.0(12) . . . . ?
C151 C152 C153 C154 0(3) . . . . ?
C152 C153 C154 C155 2(3) . . . . ?
C153 C154 C155 C156 -3(2) . . . . ?
C154 C155 C156 C151 0.6(18) . . . . ?
C152 C151 C156 C155 1.5(17) . . . . ?
P6 C151 C156 C155 -176.3(9) . . . . ?
C162 C157 C158 C159 1.1(16) . . . . ?
P6 C157 C158 C159 -169.6(8) . . . . ?
C157 C158 C159 C160 -1.5(17) . . . . ?
C158 C159 C160 C161 1.1(18) . . . . ?
C159 C160 C161 C162 -0.4(18) . . . . ?
C158 C157 C162 C161 -0.4(16) . . . . ?
P6 C157 C162 C161 170.2(8) . . . . ?
C160 C161 C162 C157 0.0(18) . . . . ?
C168 C163 C164 C165 -3(2) . . . . ?
P6 C163 C164 C165 176.3(11) . . . . ?
C163 C164 C165 C166 3(2) . . . . ?
C164 C165 C166 C167 -1(2) . . . . ?
C165 C166 C167 C168 -1.1(19) . . . . ?
C166 C167 C168 C163 1.3(17) . . . . ?
C164 C163 C168 C167 0.5(17) . . . . ?
P6 C163 C168 C167 -178.5(8) . . . . ?
N5 C170 C171 C172 179.2(10) . . . . ?
C175 C170 C171 C172 0.5(17) . . . . ?
N5 C170 C171 S10 -2.0(12) . . . . ?
C175 C170 C171 S10 179.3(8) . . . . ?
C170 C171 C172 C173 0.1(17) . . . . ?
S10 C171 C172 C173 -178.6(9) . . . . ?
C171 C172 C173 C174 0.3(18) . . . . ?
C172 C173 C174 C175 -1.2(19) . . . . ?
C171 C170 C175 C174 -1.3(16) . . . . ?
N5 C170 C175 C174 -179.8(10) . . . . ?
C173 C174 C175 C170 1.7(18) . . . . ?
C182 C177 C178 C179 1.1(18) . . . . ?
S11 C177 C178 C179 179.6(10) . . . . ?
C177 C178 C179 C180 -0.5(19) . . . . ?
C178 C179 C180 C181 0(2) . . . . ?
C179 C180 C181 C182 0.1(18) . . . . ?
C180 C181 C182 C177 0.5(16) . . . . ?
C180 C181 C182 N6 178.5(10) . . . . ?
C178 C177 C182 C181 -1.1(16) . . . . ?
S11 C177 C182 C181 -179.9(8) . . . . ?
C178 C177 C182 N6 -179.4(10) . . . . ?
S11 C177 C182 N6 1.8(11) . . . . ?
C188 C183 C184 C185 -1.0(15) . . . . ?
B3 C183 C184 C185 172.6(10) . . . . ?
C183 C184 C185 C186 -0.7(17) . . . . ?
C183 C184 C185 C189 -178.9(11) . . . . ?
C184 C185 C186 C187 2.7(18) . . . . ?
C189 C185 C186 C187 -179.1(11) . . . . ?
C185 C186 C187 C188 -3.2(19) . . . . ?
C185 C186 C187 C190 177.8(11) . . . . ?
C186 C187 C188 C183 1.6(18) . . . . ?
C190 C187 C188 C183 -179.3(10) . . . . ?
C184 C183 C188 C187 0.5(15) . . . . ?
B3 C183 C188 C187 -173.4(10) . . . . ?
C186 C185 C189 F25 145.5(14) . . . . ?
C184 C185 C189 F25 -36.2(18) . . . . ?
C186 C185 C189 F27 -93.3(16) . . . . ?
C184 C185 C189 F27 85.0(17) . . . . ?
C186 C185 C189 F26 24.6(19) . . . . ?
C184 C185 C189 F26 -157.1(13) . . . . ?
C188 C187 C190 F29 -27.5(17) . . . . ?
C186 C187 C190 F29 151.6(12) . . . . ?
C188 C187 C190 F30 -150.5(12) . . . . ?
C186 C187 C190 F30 28.6(17) . . . . ?
C188 C187 C190 F28 89.5(14) . . . . ?
C186 C187 C190 F28 -91.4(15) . . . . ?
C196 C191 C192 C193 -3.0(16) . . . . ?
B3 C191 C192 C193 173.7(10) . . . . ?
C191 C192 C193 C194 3.1(17) . . . . ?
C191 C192 C193 C197 -176.2(10) . . . . ?
C192 C193 C194 C195 -1.6(17) . . . . ?
C197 C193 C194 C195 177.8(11) . . . . ?
C193 C194 C195 C196 0.0(18) . . . . ?
C193 C194 C195 C198 177.6(11) . . . . ?
C192 C191 C196 C195 1.4(15) . . . . ?
B3 C191 C196 C195 -175.6(9) . . . . ?
C194 C195 C196 C191 0.1(16) . . . . ?
C198 C195 C196 C191 -177.5(10) . . . . ?
C194 C193 C197 F31 -177.3(11) . . . . ?
C192 C193 C197 F31 2.1(16) . . . . ?
C194 C193 C197 F33 -55.1(15) . . . . ?
C192 C193 C197 F33 124.2(11) . . . . ?
C194 C193 C197 F32 63.1(14) . . . . ?
C192 C193 C197 F32 -117.5(11) . . . . ?
C194 C195 C198 F35 2(2) . . . . ?
C196 C195 C198 F35 179.8(14) . . . . ?
C194 C195 C198 F34' -55(3) . . . . ?
C196 C195 C198 F34' 123(3) . . . . ?
C194 C195 C198 F36 125.5(14) . . . . ?
C196 C195 C198 F36 -56.7(16) . . . . ?
C194 C195 C198 F36' 155(3) . . . . ?
C196 C195 C198 F36' -27(3) . . . . ?
C194 C195 C198 F34 -118.9(13) . . . . ?
C196 C195 C198 F34 58.9(15) . . . . ?
C194 C195 C198 F35' 49(2) . . . . ?
C196 C195 C198 F35' -133(2) . . . . ?
C184 C183 B3 N6 -131.0(10) . . . . ?
C188 C183 B3 N6 42.3(12) . . . . ?
C184 C183 B3 C191 -2.2(15) . . . . ?
C188 C183 B3 C191 171.1(9) . . . . ?
C192 C191 B3 N6 6.1(15) . . . . ?
C196 C191 B3 N6 -177.0(9) . . . . ?
C192 C191 B3 C183 -118.4(11) . . . . ?
C196 C191 B3 C183 58.5(12) . . . . ?
S10 C169 N5 C170 -1.3(11) . . . . ?
S9 C169 N5 C170 178.4(7) . . . . ?
S10 C169 N5 Os3 -176.8(5) . . . . ?
S9 C169 N5 Os3 2.8(8) . . . . ?
C171 C170 N5 C169 2.1(13) . . . . ?
C175 C170 N5 C169 -179.3(10) . . . . ?
C171 C170 N5 Os3 173.5(10) . . . . ?
C175 C170 N5 Os3 -8(2) . . . . ?
S12 C176 N6 C182 -176.6(8) . . . . ?
S11 C176 N6 C182 3.6(10) . . . . ?
S12 C176 N6 B3 -8.7(15) . . . . ?
S11 C176 N6 B3 171.6(7) . . . . ?
C181 C182 N6 C176 178.3(10) . . . . ?
C177 C182 N6 C176 -3.5(12) . . . . ?
C181 C182 N6 B3 9.6(15) . . . . ?
C177 C182 N6 B3 -172.2(9) . . . . ?
C183 B3 N6 C176 -106.1(11) . . . . ?
C191 B3 N6 C176 124.5(10) . . . . ?
C183 B3 N6 C182 61.1(11) . . . . ?
C191 B3 N6 C182 -68.3(12) . . . . ?
C144 C139 P5 C145 104.3(9) . . . . ?
C140 C139 P5 C145 -71.0(10) . . . . ?
C144 C139 P5 C133 -151.8(9) . . . . ?
C140 C139 P5 C133 32.9(11) . . . . ?
C144 C139 P5 Os3 -21.7(11) . . . . ?
C140 C139 P5 Os3 163.0(8) . . . . ?
C146 C145 P5 C139 -3.5(9) . . . . ?
C150 C145 P5 C139 174.6(8) . . . . ?
C146 C145 P5 C133 -106.2(9) . . . . ?
C150 C145 P5 C133 71.9(9) . . . . ?
C146 C145 P5 Os3 131.3(8) . . . . ?
C150 C145 P5 Os3 -50.6(9) . . . . ?
C134 C133 P5 C139 -140.8(9) . . . . ?
C138 C133 P5 C139 42.8(9) . . . . ?
C134 C133 P5 C145 -38.3(10) . . . . ?
C138 C133 P5 C145 145.3(9) . . . . ?
C134 C133 P5 Os3 82.4(9) . . . . ?
C138 C133 P5 Os3 -94.0(8) . . . . ?
C162 C157 P6 C151 -90.3(9) . . . . ?
C158 C157 P6 C151 80.1(9) . . . . ?
C162 C157 P6 C163 165.3(9) . . . . ?
C158 C157 P6 C163 -24.3(10) . . . . ?
C162 C157 P6 Os3 43.0(10) . . . . ?
C158 C157 P6 Os3 -146.6(7) . . . . ?
C152 C151 P6 C157 -9.4(12) . . . . ?
C156 C151 P6 C157 168.3(9) . . . . ?
C152 C151 P6 C163 94.1(11) . . . . ?
C156 C151 P6 C163 -88.2(9) . . . . ?
C152 C151 P6 Os3 -145.2(10) . . . . ?
C156 C151 P6 Os3 32.5(10) . . . . ?
C164 C163 P6 C157 125.7(10) . . . . ?
C168 C163 P6 C157 -55.3(9) . . . . ?
C164 C163 P6 C151 23.1(11) . . . . ?
C168 C163 P6 C151 -157.9(9) . . . . ?
C164 C163 P6 Os3 -103.4(10) . . . . ?
C168 C163 P6 Os3 75.6(9) . . . . ?
N5 C169 S9 Os3 -2.6(7) . . . . ?
S10 C169 S9 Os3 177.0(9) . . . . ?
N5 C169 S10 C171 0.2(9) . . . . ?
S9 C169 S10 C171 -179.4(9) . . . . ?
C172 C171 S10 C169 179.8(11) . . . . ?
C170 C171 S10 C169 1.0(9) . . . . ?
N6 C176 S11 C177 -2.2(8) . . . . ?
S12 C176 S11 C177 178.0(6) . . . . ?
C178 C177 S11 C176 -178.6(11) . . . . ?
C182 C177 S11 C176 0.1(8) . . . . ?
N6 C176 S12 Os3 -10.9(10) . . . . ?
S11 C176 S12 Os3 168.9(4) . . . . ?
C204 C199 C200 C201 0.1(6) . . . . ?
C205 C199 C200 C201 -179.8(5) . . . . ?
C199 C200 C201 C202 0.3(6) . . . . ?
C200 C201 C202 C203 -0.5(13) . . . . ?
C201 C202 C203 C204 0.3(17) . . . . ?
C200 C199 C204 C203 -0.3(13) . . . . ?
C205 C199 C204 C203 179.6(10) . . . . ?
C202 C203 C204 C199 0.0(17) . . . . ?
C211 C206 C207 C208 0.3(6) . . . . ?
C212 C206 C207 C208 -179.6(6) . . . . ?
C206 C207 C208 C209 0.0(6) . . . . ?
C207 C208 C209 C210 0.4(14) . . . . ?
C208 C209 C210 C211 -1.0(18) . . . . ?
C207 C206 C211 C210 -1.0(13) . . . . ?
C212 C206 C211 C210 179.0(10) . . . . ?
C209 C210 C211 C206 1.3(18) . . . . ?
C218 C213 C214 C215 -0.8(6) . . . . ?
C213 C214 C215 C216 -0.2(6) . . . . ?
C213 C214 C215 C219 179.5(6) . . . . ?
C214 C215 C216 C217 -0.1(13) . . . . ?
C219 C215 C216 C217 -179.7(10) . . . . ?
C215 C216 C217 C218 1.3(17) . . . . ?
C214 C213 C218 C217 2.2(14) . . . . ?
C216 C217 C218 C213 -2.4(18) . . . . ?
